data_7049057
loop_
_publ_author_name
'Espinal-Viguri, Maialen'
'Varela-Izquierdo, Victor'
'Miloserdov, Fedor M.'
'Riddlestone, Ian M.'
'Mahon, Mary F.'
'Whittlesey, Michael K.'

_publ_section_title
;
 Heterobimetallic ruthenium-zinc complexes with bulky N-heterocyclic
 carbenes: syntheses, structures and reactivity.
;
_journal_issue 13
_journal_name_full 'Dalton transactions (Cambridge, England : 2003)'
_journal_page_first 4176
_journal_page_last 4189
_journal_paper_doi 10.1039/c8dt05023f
_journal_volume 48
_journal_year 2019
_chemical_formula_moiety 'C27 H40 N4 O6 Ru, C32 H12 B F24'
_chemical_formula_sum 'C59 H52 B F24 N4 O6 Ru'
_chemical_formula_weight 1480.92
_space_group_crystal_system triclinic
_space_group_IT_number 2
_space_group_name_Hall '-P 1'
_space_group_name_H-M_alt 'P -1'
_symmetry_space_group_name_Hall '-P 1'
_symmetry_space_group_name_H-M 'P -1'
_atom_sites_solution_hydrogens geom
_atom_sites_solution_primary iterative
_audit_creation_date 2018-11-05
_audit_creation_method
;
Olex2 1.2
(compiled 2018.05.29 svn.r3508 for OlexSys, GUI svn.r5506)
;
_audit_update_record
;
2018-11-30 deposited with the CCDC.    2019-02-19 downloaded from the CCDC.
;
_cell_angle_alpha 112.078(1)
_cell_angle_beta 103.002(1)
_cell_angle_gamma 96.389(1)
_cell_formula_units_Z 2
_cell_length_a 9.9024(1)
_cell_length_b 18.4531(2)
_cell_length_c 19.4882(3)
_cell_measurement_reflns_used 25248
_cell_measurement_temperature 149.9(3)
_cell_measurement_theta_max 73.1220
_cell_measurement_theta_min 4.3730
_cell_volume 3138.81(8)
_computing_cell_refinement 'CrysAlisPro 1.171.39.46 (Rigaku OD, 2018)'
_computing_data_collection 'CrysAlisPro 1.171.39.46 (Rigaku OD, 2018)'
_computing_data_reduction 'CrysAlisPro 1.171.39.46 (Rigaku OD, 2018)'
_computing_molecular_graphics 'Olex2 (Dolomanov et al., 2009)'
_computing_publication_material 'Olex2 (Dolomanov et al., 2009)'
_computing_structure_refinement 'ShelXL (Sheldrick, 2015)'
_computing_structure_solution 'olex2.solve (Bourhis et al., 2015)'
_diffrn_ambient_environment N~2~
_diffrn_ambient_temperature 149.9(3)
_diffrn_detector 'CCD plate'
_diffrn_detector_area_resol_mean 8.1150
_diffrn_detector_type EosS2
_diffrn_measured_fraction_theta_full 1.000
_diffrn_measured_fraction_theta_max 0.994
_diffrn_measurement_device 'four-circle diffractometer'
_diffrn_measurement_device_type 'SuperNova, Dual, Cu at home/near, EosS2'
_diffrn_measurement_method '\w scans'
_diffrn_radiation_monochromator mirror
_diffrn_radiation_probe x-ray
_diffrn_radiation_type CuK\a
_diffrn_radiation_wavelength 1.54184
_diffrn_reflns_av_R_equivalents 0.0418
_diffrn_reflns_av_unetI/netI 0.0273
_diffrn_reflns_Laue_measured_fraction_full 1.000
_diffrn_reflns_Laue_measured_fraction_max 0.994
_diffrn_reflns_limit_h_max 12
_diffrn_reflns_limit_h_min -9
_diffrn_reflns_limit_k_max 22
_diffrn_reflns_limit_k_min -22
_diffrn_reflns_limit_l_max 24
_diffrn_reflns_limit_l_min -24
_diffrn_reflns_number 62311
_diffrn_reflns_point_group_measured_fraction_full 1.000
_diffrn_reflns_point_group_measured_fraction_max 0.994
_diffrn_reflns_theta_full 67.684
_diffrn_reflns_theta_max 73.581
_diffrn_reflns_theta_min 2.818
_diffrn_source 'micro-focus sealed X-ray tube'
_diffrn_source_type 'SuperNova (Cu) X-ray Source'
_exptl_absorpt_coefficient_mu 3.144
_exptl_absorpt_correction_T_max 1.00000
_exptl_absorpt_correction_T_min 0.90214
_exptl_absorpt_correction_type multi-scan
_exptl_absorpt_process_details
;
CrysAlisPro 1.171.39.46 (Rigaku Oxford Diffraction, 2018)
Empirical absorption correction using spherical harmonics,
 implemented in SCALE3 ABSPACK scaling algorithm.
;
_exptl_crystal_colour orange
_exptl_crystal_colour_primary orange
_exptl_crystal_density_diffrn 1.567
_exptl_crystal_description irregular
_exptl_crystal_F_000 1494
_exptl_crystal_size_max 0.283
_exptl_crystal_size_mid 0.229
_exptl_crystal_size_min 0.094
_refine_diff_density_max 1.462
_refine_diff_density_min -1.045
_refine_diff_density_rms 0.073
_refine_ls_extinction_method none
_refine_ls_goodness_of_fit_ref 1.039
_refine_ls_hydrogen_treatment constr
_refine_ls_matrix_type full
_refine_ls_number_parameters 1493
_refine_ls_number_reflns 12599
_refine_ls_number_restraints 2804
_refine_ls_restrained_S_all 1.029
_refine_ls_R_factor_all 0.0573
_refine_ls_R_factor_gt 0.0530
_refine_ls_shift/su_max 0.001
_refine_ls_shift/su_mean 0.000
_refine_ls_structure_factor_coef Fsqd
_refine_ls_weighting_details 'w=1/[\s^2^(Fo^2^)+(0.0939P)^2^+2.9076P] where P=(Fo^2^+2Fc^2^)/3'
_refine_ls_weighting_scheme calc
_refine_ls_wR_factor_gt 0.1471
_refine_ls_wR_factor_ref 0.1523
_reflns_Friedel_coverage 0.000
_reflns_number_gt 11445
_reflns_number_total 12599
_reflns_threshold_expression 'I > 2\s(I)'
_cod_data_source_file c8dt05023f2.cif
_cod_data_source_block s18mkw13
_cod_depositor_comments 'Adding full bibliography for 7049052--7049061.cif.'
_cod_original_cell_volume 3138.80(7)
_cod_database_code 7049057
_shelxl_version_number 2014-3
_chemical_oxdiff_usercomment 'yellow block'
_shelx_space_group_comment
;
The symmetry employed for this shelxl refinement is uniquely defined
by the following loop, which should always be used as a source of
symmetry information in preference to the above space-group names.
They are only intended as comments.
;
_olex2_refinement_description
;
1. Fixed Uiso
 At 1.2 times of:
  All C(H) groups, All C(H,H) groups, All C(H,H,H,H) groups
 At 1.5 times of:
  All C(H,H,H) groups
2. Restrained distances
 F19A-C58A = F20A-C58A = F21A-C58A = F1-C43 = F2-C43 = F3-C43 = F18A-C35A =
 F17A-C35A = F16A-C35A = F12A-C50A = F11A-C50A = F10A-C50A = F6A-C42A = F4A-
 C42A = F5A-C42A = F7A-C51A = F8A-C51A = F9A-C51A = F24A-C59A = F23A-C59A =
 F22A-C59A = F15A-C34A = F14A-C34A = F13A-C34A
 1.34 with sigma of 0.005
 F20A-F19A = F20A-F21A = F19A-F21A = F24A-F23A = F23A-F22A = F24A-F22A = F5A-
 F4A = F5A-F6A = F4A-F6A = F1-F2 = F2-F3 = F1-F3 = F14A-F15A = F15A-F13A = F18A-
 F16A = F18A-F17A = F16A-F17A = F9A-F7A = F7A-F8A = F8A-F9A = F12A-F10A = F10A-
 F11A = F11A-F12A = F22-F24 = F23-F22 = F23-F24 = F14A-F13A
 2.15 with sigma of 0.005
 C30A-F15A = C30A-F14A = F13A-C30A = F23A-C56A = C56A-F22A = F22A-C56A
 2.43 with sigma of 0.01
 C34A-C31A = C34A-C29A
 2.51 with sigma of 0.005
 F24-C59 = F22-C59 = F23-C59
 1.34 with sigma of 0.005
 C24-C26 \\sim C24-C26A
 with sigma of 0.02
 C26-C27 \\sim C26A-C27
 with sigma of 0.02
 F7-C51 \\sim F7A-C51A
 with sigma of 0.02
 F8-C51 \\sim F8A-C51A
 with sigma of 0.02
 F9-C51 \\sim F9A-C51A
 with sigma of 0.02
 F10-C50 \\sim F10A-C50A
 with sigma of 0.02
 F11-C50 \\sim F11A-C50A
 with sigma of 0.02
 F12-C50 \\sim F12A-C50A
 with sigma of 0.02
 F13-C34 \\sim F13A-C34A
 with sigma of 0.02
 F14-C34 \\sim F14A-C34A
 with sigma of 0.02
 F15-C34 \\sim F15A-C34A
 with sigma of 0.02
 F16-C35 \\sim F16A-C35A
 with sigma of 0.02
 F17-C35 \\sim F17A-C35A
 with sigma of 0.02
 F18-C35 \\sim F18A-C35A
 with sigma of 0.02
 F19-C58 \\sim F19A-C58A
 with sigma of 0.02
 F20-C58 \\sim F20A-C58A
 with sigma of 0.02
 F21-C58 \\sim F21A-C58A
 with sigma of 0.02
 F22-C59 \\sim F22A-C59A
 with sigma of 0.02
 C28-C29 \\sim C28A-C29A
 with sigma of 0.02
 C28-C33 \\sim C28A-C33A
 with sigma of 0.02
 C28-B1 \\sim C28A-B1
 with sigma of 0.02
 C29-C30 \\sim C29A-C30A
 with sigma of 0.02
 C30-C31 \\sim C30A-C31A
 with sigma of 0.02
 C30-C34 \\sim C30A-C34A
 with sigma of 0.02
 C31-C32 \\sim C31A-C32A
 with sigma of 0.02
 C32-C33 \\sim C32A-C33A
 with sigma of 0.02
 C32-C35 \\sim C32A-C35A
 with sigma of 0.02
 C44-C45 \\sim C44A-C45A
 with sigma of 0.02
 C44-C49 \\sim C44A-C49A
 with sigma of 0.02
 C44-B1 \\sim C44A-B1
 with sigma of 0.02
 C45-C46 \\sim C45A-C46A
 with sigma of 0.02
 C46-C47 \\sim C46A-C47A
 with sigma of 0.02
 C46-C50 \\sim C46A-C50A
 with sigma of 0.02
 C47-C48 \\sim C47A-C48A
 with sigma of 0.02
 C48-C49 \\sim C48A-C49A
 with sigma of 0.02
 C48-C51 \\sim C48A-C51A
 with sigma of 0.02
 C52-C53 \\sim C52A-C53A
 with sigma of 0.02
 C52-C57 \\sim C52A-C57A
 with sigma of 0.02
 C52-B1 \\sim C52A-B1
 with sigma of 0.02
 C53-C54 \\sim C53A-C54A
 with sigma of 0.02
 C54-C55 \\sim C54A-C55A
 with sigma of 0.02
 C54-C58 \\sim C54A-C58A
 with sigma of 0.02
 C55-C56 \\sim C55A-C56A
 with sigma of 0.02
 C56-C57 \\sim C56A-C57A
 with sigma of 0.02
 C56-C59 \\sim C56A-C59A
 with sigma of 0.02
 F7-F8 \\sim F7A-F8A
 with sigma of 0.04
 F7-F9 \\sim F7A-F9A
 with sigma of 0.04
 F7-C48 \\sim F7A-C48A
 with sigma of 0.04
 F8-F9 \\sim F8A-F9A
 with sigma of 0.04
 F8-C48 \\sim F8A-C48A
 with sigma of 0.04
 F9-C48 \\sim F9A-C48A
 with sigma of 0.04
 F10-F11 \\sim F10A-F11A
 with sigma of 0.04
 F10-F12 \\sim F10A-F12A
 with sigma of 0.04
 F10-C46 \\sim F10A-C46A
 with sigma of 0.04
 F11-F12 \\sim F11A-F12A
 with sigma of 0.04
 F11-C46 \\sim F11A-C46A
 with sigma of 0.04
 F12-C46 \\sim F12A-C46A
 with sigma of 0.04
 F13-F14 \\sim F13A-F14A
 with sigma of 0.04
 F13-F15 \\sim F13A-F15A
 with sigma of 0.04
 F13-C30 \\sim F13A-C30A
 with sigma of 0.04
 F14-F15 \\sim F14A-F15A
 with sigma of 0.04
 F14-C30 \\sim F14A-C30A
 with sigma of 0.04
 F15-C30 \\sim F15A-C30A
 with sigma of 0.04
 F16-F17 \\sim F16A-F17A
 with sigma of 0.04
 F16-F18 \\sim F16A-F18A
 with sigma of 0.04
 F16-C32 \\sim F16A-C32A
 with sigma of 0.04
 F17-F18 \\sim F17A-F18A
 with sigma of 0.04
 F17-C32 \\sim F17A-C32A
 with sigma of 0.04
 F18-C32 \\sim F18A-C32A
 with sigma of 0.04
 F19-F20 \\sim F19A-F20A
 with sigma of 0.04
 F19-F21 \\sim F19A-F21A
 with sigma of 0.04
 F19-C54 \\sim F19A-C54A
 with sigma of 0.04
 F20-F21 \\sim F20A-F21A
 with sigma of 0.04
 F20-C54 \\sim F20A-C54A
 with sigma of 0.04
 F21-C54 \\sim F21A-C54A
 with sigma of 0.04
 F22-F23 \\sim F22A-F23A
 with sigma of 0.04
 F22-F24 \\sim F22A-F24A
 with sigma of 0.04
 F22-C56 \\sim F22A-C56A
 with sigma of 0.04
 F23-F24 \\sim F23A-F24A
 with sigma of 0.04
 F23-C56 \\sim F23A-C56A
 with sigma of 0.04
 F23-C59 \\sim F23A-C59A
 with sigma of 0.04
 F24-C56 \\sim F24A-C56A
 with sigma of 0.04
 F24-C59 \\sim F24A-C59A
 with sigma of 0.04
 C28-C30 \\sim C28A-C30A
 with sigma of 0.04
 C28-C32 \\sim C28A-C32A
 with sigma of 0.04
 C29-C31 \\sim C29A-C31A
 with sigma of 0.04
 C29-C33 \\sim C29A-C33A
 with sigma of 0.04
 C29-C34 \\sim C29A-C34A
 with sigma of 0.04
 C29-B1 \\sim C29A-B1
 with sigma of 0.04
 C30-C32 \\sim C30A-C32A
 with sigma of 0.04
 C31-C33 \\sim C31A-C33A
 with sigma of 0.04
 C31-C34 \\sim C31A-C34A
 with sigma of 0.04
 C31-C35 \\sim C31A-C35A
 with sigma of 0.04
 C33-C35 \\sim C33A-C35A
 with sigma of 0.04
 C33-B1 \\sim C33A-B1
 with sigma of 0.04
 C44-C46 \\sim C44A-C46A
 with sigma of 0.04
 C44-C48 \\sim C44A-C48A
 with sigma of 0.04
 C45-C47 \\sim C45A-C47A
 with sigma of 0.04
 C45-C49 \\sim C45A-C49A
 with sigma of 0.04
 C45-C50 \\sim C45A-C50A
 with sigma of 0.04
 C45-B1 \\sim C45A-B1
 with sigma of 0.04
 C46-C48 \\sim C46A-C48A
 with sigma of 0.04
 C47-C49 \\sim C47A-C49A
 with sigma of 0.04
 C47-C50 \\sim C47A-C50A
 with sigma of 0.04
 C47-C51 \\sim C47A-C51A
 with sigma of 0.04
 C49-C51 \\sim C49A-C51A
 with sigma of 0.04
 C49-B1 \\sim C49A-B1
 with sigma of 0.04
 C52-C54 \\sim C52A-C54A
 with sigma of 0.04
 C52-C56 \\sim C52A-C56A
 with sigma of 0.04
 C53-C55 \\sim C53A-C55A
 with sigma of 0.04
 C53-C57 \\sim C53A-C57A
 with sigma of 0.04
 C53-C58 \\sim C53A-C58A
 with sigma of 0.04
 C53-B1 \\sim C53A-B1
 with sigma of 0.04
 C54-C56 \\sim C54A-C56A
 with sigma of 0.04
 C55-C57 \\sim C55A-C57A
 with sigma of 0.04
 C55-C58 \\sim C55A-C58A
 with sigma of 0.04
 C55-C59 \\sim C55A-C59A
 with sigma of 0.04
 C57-C59 \\sim C57A-C59A
 with sigma of 0.04
 C57-B1 \\sim C57A-B1
 with sigma of 0.04
 F13A-F14A \\sim F14A-F15A \\sim F15A-F13A
 with sigma of 0.02
 F13-F14 \\sim F14-F15 \\sim F15-F13
 with sigma of 0.02
 F4-C42 \\sim F4A-C42A
 with sigma of 0.02
 F5-C42 \\sim F5A-C42A
 with sigma of 0.02
 F6-C42 \\sim F6A-C42A
 with sigma of 0.02
 C38-C42 \\sim C38-C42A
 with sigma of 0.02
 F4-F5 \\sim F4A-F5A
 with sigma of 0.04
 F4-F6 \\sim F4A-F6A
 with sigma of 0.04
 F4-C38 \\sim F4A-C38
 with sigma of 0.04
 F5-F6 \\sim F5A-F6A
 with sigma of 0.04
 F5-C38 \\sim F5A-C38
 with sigma of 0.04
 F6-C38 \\sim F6A-C38
 with sigma of 0.04
 O1-C2 \\sim O1A-C2A
 with sigma of 0.02
 O1-C4 \\sim O1A-C4A
 with sigma of 0.02
 O2-C3 \\sim O2A-C3A
 with sigma of 0.02
 O2-C5 \\sim O2A-C5A
 with sigma of 0.02
 N1-C1 \\sim N1A-C1
 with sigma of 0.02
 N1-C2 \\sim N1A-C2A
 with sigma of 0.02
 N1-C6 \\sim N1A-C6A
 with sigma of 0.02
 N2-C1 \\sim N2A-C1
 with sigma of 0.02
 N2-C3 \\sim N2A-C3A
 with sigma of 0.02
 N2-C7 \\sim N2A-C7A
 with sigma of 0.02
 C2-C3 \\sim C2A-C3A
 with sigma of 0.02
 C4-C6 \\sim C4A-C6A
 with sigma of 0.02
 C5-C7 \\sim C5A-C7A
 with sigma of 0.02
 C6-C8 \\sim C6A-C8A
 with sigma of 0.02
 C6-C9 \\sim C6A-C9A
 with sigma of 0.02
 C7-C10 \\sim C7A-C10A
 with sigma of 0.02
 C7-C11 \\sim C7A-C11A
 with sigma of 0.02
 O1-N1 \\sim O1A-N1A
 with sigma of 0.04
 O1-C3 \\sim O1A-C3A
 with sigma of 0.04
 O1-C6 \\sim O1A-C6A
 with sigma of 0.04
 O2-N2 \\sim O2A-N2A
 with sigma of 0.04
 O2-C2 \\sim O2A-C2A
 with sigma of 0.04
 O2-C7 \\sim O2A-C7A
 with sigma of 0.04
 N1-C3 \\sim N1A-C3A
 with sigma of 0.04
 N1-C4 \\sim N1A-C4A
 with sigma of 0.04
 N1-C8 \\sim N1A-C8A
 with sigma of 0.04
 N1-C9 \\sim N1A-C9A
 with sigma of 0.04
 N2-C2 \\sim N2A-C2A
 with sigma of 0.04
 N2-C5 \\sim N2A-C5A
 with sigma of 0.04
 N2-C10 \\sim N2A-C10A
 with sigma of 0.04
 N2-C11 \\sim N2A-C11A
 with sigma of 0.04
 C1-C2 \\sim C1-C2A
 with sigma of 0.04
 C1-C3 \\sim C1-C3A
 with sigma of 0.04
 C1-C6 \\sim C1-C6A
 with sigma of 0.04
 C1-C7 \\sim C1-C7A
 with sigma of 0.04
 C2-C4 \\sim C2A-C4A
 with sigma of 0.04
 C2-C6 \\sim C2A-C6A
 with sigma of 0.04
 C3-C5 \\sim C3A-C5A
 with sigma of 0.04
 C3-C7 \\sim C3A-C7A
 with sigma of 0.04
 C4-C8 \\sim C4A-C8A
 with sigma of 0.04
 C4-C9 \\sim C4A-C9A
 with sigma of 0.04
 C5-C10 \\sim C5A-C10A
 with sigma of 0.04
 C5-C11 \\sim C5A-C11A
 with sigma of 0.04
 C8-C9 \\sim C8A-C9A
 with sigma of 0.04
 C10-C11 \\sim C10A-C11A
 with sigma of 0.04
 O3-C13 \\sim O3A-C13A
 with sigma of 0.02
 O3-C15 \\sim O3A-C15A
 with sigma of 0.02
 O4-C14 \\sim O4-C14A
 with sigma of 0.02
 O4-C16 \\sim O4-C16A
 with sigma of 0.02
 N3-C13 \\sim N3-C13A
 with sigma of 0.02
 N3-C17 \\sim N3-C17A
 with sigma of 0.02
 N4-C14 \\sim N4A-C14A
 with sigma of 0.02
 N4-C18 \\sim N4A-C18A
 with sigma of 0.02
 C13-C14 \\sim C13A-C14A
 with sigma of 0.02
 C16-C18 \\sim C16A-C18A
 with sigma of 0.02
 C17-C19 \\sim C17A-C19A
 with sigma of 0.02
 C17-C20 \\sim C17A-C20A
 with sigma of 0.02
 C17-C15 \\sim C17A-C15A
 with sigma of 0.02
 C18-C21 \\sim C18A-C21A
 with sigma of 0.02
 C18-C22 \\sim C18A-C22A
 with sigma of 0.02
 Ru1-N4 \\sim Ru1-N4A
 with sigma of 0.04
 O3-N3 \\sim O3A-N3
 with sigma of 0.04
 O3-C14 \\sim O3A-C14A
 with sigma of 0.04
 O3-C17 \\sim O3A-C17A
 with sigma of 0.04
 O4-N4 \\sim O4-N4A
 with sigma of 0.04
 O4-C13 \\sim O4-C13A
 with sigma of 0.04
 O4-C18 \\sim O4-C18A
 with sigma of 0.04
 N3-N4 \\sim N3-N4A
 with sigma of 0.04
 N3-C14 \\sim N3-C14A
 with sigma of 0.04
 N3-C19 \\sim N3-C19A
 with sigma of 0.04
 N3-C20 \\sim N3-C20A
 with sigma of 0.04
 N3-C15 \\sim N3-C15A
 with sigma of 0.04
 N4-C13 \\sim N4A-C13A
 with sigma of 0.04
 N4-C16 \\sim N4A-C16A
 with sigma of 0.04
 N4-C21 \\sim N4A-C21A
 with sigma of 0.04
 N4-C22 \\sim N4A-C22A
 with sigma of 0.04
 C13-C15 \\sim C13A-C15A
 with sigma of 0.04
 C14-C18 \\sim C14A-C18A
 with sigma of 0.04
 C16-C21 \\sim C16A-C21A
 with sigma of 0.04
 C16-C22 \\sim C16A-C22A
 with sigma of 0.04
 C19-C20 \\sim C19A-C20A
 with sigma of 0.04
 C19-C15 \\sim C19A-C15A
 with sigma of 0.04
 C20-C15 \\sim C20A-C15A
 with sigma of 0.04
 C21-C22 \\sim C21A-C22A
 with sigma of 0.04
 O4-C14 \\sim O4A-C14
 with sigma of 0.02
 O4-C16 \\sim O4A-C16
 with sigma of 0.02
 O4-C14A \\sim O4A-C14A
 with sigma of 0.02
 O4-C16A \\sim O4A-C16A
 with sigma of 0.02
 N3-C12 \\sim N3A-C12
 with sigma of 0.02
 N3-C13 \\sim N3A-C13
 with sigma of 0.02
 N3-C17 \\sim N3A-C17
 with sigma of 0.02
 N3-C17A \\sim N3A-C17A
 with sigma of 0.02
 N3-C13A \\sim N3A-C13A
 with sigma of 0.02
3. Uiso/Uaniso restraints and constraints
F19A \\sim F20A \\sim F21A \\sim C58A: within 2A with sigma of 0.02 and sigma
for terminal atoms of 0.01
F10A \\sim F11A \\sim F12A \\sim C50A: within 2A with sigma of 0.02 and sigma
for terminal atoms of 0.01
All non-hydrogen atoms have similar U: within 2A with sigma of 0.04 and sigma
for terminal atoms of 0.08
F22A \\sim F23A \\sim F24A \\sim C59A: within 2A with sigma of 0.02 and sigma
for terminal atoms of 0.005
F13A \\sim F14A \\sim F15A \\sim C34A: within 2A with sigma of 0.02 and sigma
for terminal atoms of 0.005
F22 \\sim F23 \\sim F24 \\sim C59: within 2A with sigma of 0.02 and sigma for
terminal atoms of 0.01
Uanis(C42A) = Uanis(C42)
Uanis(F13A) = Uanis(F22) = Uanis(F14A)
Uanis(C34A) = Uanis(C59)
4. Others
 Fixed Sof: O1(0.5) O2(0.5) O3(0.5) O4(0.5) O1A(0.5) O2A(0.5) O3A(0.5)
 O4A(0.5) N1(0.5) N2(0.5) N3(0.5) N4(0.5) N1A(0.5) N2A(0.5) N3A(0.5) N4A(0.5)
 H24A(0.6) H24B(0.6) H24C(0.4) H24D(0.4) H27A(0.6) H27B(0.6) H27C(0.4)
 H27D(0.4) C2(0.5) C3(0.5) C4(0.5) H4A(0.5) H4B(0.5) C5(0.5) H5A(0.5) H5B(0.5)
 C6(0.5) C7(0.5) C8(0.5) H8A(0.5) H8B(0.5) H8C(0.5) C9(0.5) H9A(0.5) H9B(0.5)
 H9C(0.5) C10(0.5) H10A(0.5) H10B(0.5) H10C(0.5) C11(0.5) H11A(0.5) H11B(0.5)
 H11C(0.5) C13(0.5) C14(0.5) C15(0.5) H15A(0.5) H15B(0.5) C16(0.5) H16A(0.5)
 H16B(0.5) C17(0.5) C18(0.5) C19(0.5) H19A(0.5) H19B(0.5) H19C(0.5) C20(0.5)
 H20A(0.5) H20B(0.5) H20C(0.5) C21(0.5) H21A(0.5) H21B(0.5) H21C(0.5) C22(0.5)
 H22A(0.5) H22B(0.5) H22C(0.5) C2A(0.5) C3A(0.5) C4A(0.5) H4AA(0.5) H4AB(0.5)
 C5A(0.5) H5AA(0.5) H5AB(0.5) C6A(0.5) C7A(0.5) C8A(0.5) H8AA(0.5) H8AB(0.5)
 H8AC(0.5) C9A(0.5) H9AA(0.5) H9AB(0.5) H9AC(0.5) C10A(0.5) H10D(0.5) H10E(0.5)
 H10F(0.5) C11A(0.5) H11D(0.5) H11E(0.5) H11F(0.5) C13A(0.5) C14A(0.5)
 C15A(0.5) H15C(0.5) H15D(0.5) C16A(0.5) H16C(0.5) H16D(0.5) C17A(0.5)
 C18A(0.5) C19A(0.5) H19D(0.5) H19E(0.5) H19F(0.5) C20A(0.5) H20D(0.5)
 H20E(0.5) H20F(0.5) C21A(0.5) H21D(0.5) H21E(0.5) H21F(0.5) C22A(0.5)
 H22D(0.5) H22E(0.5) H22F(0.5) C26A(0.4) H26A(0.4) H26B(0.4) C26(0.6) H26C(0.6)
 H26D(0.6) F4(0.7) F5(0.7) F6(0.7) F7(0.8) F8(0.8) F9(0.8) F10(0.8) F11(0.8)
 F12(0.8) F13(0.8) F14(0.8) F15(0.8) F16(0.8) F17(0.8) F18(0.8) F19(0.8)
 F20(0.8) F21(0.8) F22(0.8) F23(0.8) F24(0.8) F4A(0.3) F5A(0.3) F6A(0.3)
 F7A(0.2) F8A(0.2) F9A(0.2) F10A(0.2) F11A(0.2) F12A(0.2) F13A(0.2) F14A(0.2)
 F15A(0.2) F16A(0.2) F17A(0.2) F18A(0.2) F19A(0.2) F20A(0.2) F21A(0.2)
 F22A(0.2) F23A(0.2) F24A(0.2) C28(0.8) C29(0.8) H29(0.8) C30(0.8) C31(0.8)
 H31(0.8) C32(0.8) C33(0.8) H33(0.8) C34(0.8) C35(0.8) C42(0.7) C44(0.8)
 C45(0.8) H45(0.8) C46(0.8) C47(0.8) H47(0.8) C48(0.8) C49(0.8) H49(0.8)
 C50(0.8) C51(0.8) C52(0.8) C53(0.8) H53(0.8) C54(0.8) C55(0.8) H55(0.8)
 C56(0.8) C57(0.8) H57(0.8) C58(0.8) C59(0.8) C28A(0.2) C29A(0.2) H29A(0.2)
 C30A(0.2) C31A(0.2) H31A(0.2) C32A(0.2) C33A(0.2) H33A(0.2) C34A(0.2)
 C35A(0.2) C42A(0.3) C44A(0.2) C49A(0.2) H49A(0.2) C48A(0.2) C47A(0.2)
 H47A(0.2) C46A(0.2) C45A(0.2) H45A(0.2) C50A(0.2) C51A(0.2) C52A(0.2)
 C53A(0.2) H53A(0.2) C54A(0.2) C55A(0.2) H55A(0.2) C56A(0.2) C57A(0.2)
 H57A(0.2) C58A(0.2) C59A(0.2)
 Fixed U11: C26A(0.097738)
 Fixed U12: C26A(-0.004118)
 Fixed U13: C26A(0.008907)
 Fixed U22: C26A(0.06133)
 Fixed U23: C26A(-0.009329)
 Fixed U33: C26A(0.04063)
5.a Secondary CH2 refined with riding coordinates:
 C24(H24A,H24B), C24(H24C,H24D), C25(H25A,H25B), C27(H27A,H27B), C27(H27C,
 H27D), C4(H4A,H4B), C5(H5A,H5B), C15(H15A,H15B), C16(H16A,H16B), C4A(H4AA,
 H4AB), C5A(H5AA,H5AB), C15A(H15C,H15D), C16A(H16C,H16D), C26A(H26A,H26B),
 C26(H26C,H26D)
5.b Aromatic/amide H refined with riding coordinates:
 C37(H37), C39(H39), C41(H41), C29(H29), C31(H31), C33(H33), C45(H45),
 C47(H47), C49(H49), C53(H53), C55(H55), C57(H57), C29A(H29A), C31A(H31A),
 C33A(H33A), C49A(H49A), C47A(H47A), C45A(H45A), C53A(H53A), C55A(H55A),
 C57A(H57A)
5.c Fitted hexagon refined as free rotating group:
 C28A(C29A,C30A,C31A,C32A,C33A), C44A(C49A,C48A,C47A,C46A,C45A)
5.d Idealised Me refined as rotating group:
 C8(H8A,H8B,H8C), C9(H9A,H9B,H9C), C10(H10A,H10B,H10C), C11(H11A,H11B,H11C),
 C19(H19A,H19B,H19C), C20(H20A,H20B,H20C), C21(H21A,H21B,H21C), C22(H22A,H22B,
 H22C), C8A(H8AA,H8AB,H8AC), C9A(H9AA,H9AB,H9AC), C10A(H10D,H10E,H10F),
 C11A(H11D,H11E,H11F), C19A(H19D,H19E,H19F), C20A(H20D,H20E,H20F), C21A(H21D,
 H21E,H21F), C22A(H22D,H22E,H22F)
;
_olex2_submission_special_instructions 'No special instructions were received'

loop_
_space_group_symop_operation_xyz
'x, y, z'
'-x, -y, -z'

loop_
_atom_site_label
_atom_site_type_symbol
_atom_site_fract_x
_atom_site_fract_y
_atom_site_fract_z
_atom_site_U_iso_or_equiv
_atom_site_adp_type
_atom_site_occupancy
_atom_site_site_symmetry_order
_atom_site_calc_flag
_atom_site_refinement_flags_posn
_atom_site_refinement_flags_adp
_atom_site_refinement_flags_occupancy
_atom_site_disorder_assembly
_atom_site_disorder_group
Ru1 Ru 0.41890(2) 0.37832(2) 0.29034(2) 0.03952(9) Uani 1 1 d D U . . .
O5 O 0.3506(4) 0.4451(2) 0.43879(17) 0.0783(9) Uani 1 1 d . U . . .
O6 O 0.4592(3) 0.32560(15) 0.17735(14) 0.0512(5) Uani 1 1 d . U . . .
O1 O -0.1407(12) 0.2989(10) 0.1289(7) 0.074(3) Uani 0.5 1 d D U P A 1
O2 O -0.0789(16) 0.1529(8) 0.1876(8) 0.069(3) Uani 0.5 1 d D U P A 1
O3 O 0.9077(15) 0.6085(9) 0.4111(16) 0.076(5) Uani 0.5 1 d D U P B 1
O4 O 0.9749(13) 0.4377(5) 0.4315(11) 0.081(5) Uani 0.5 1 d D U P B 1
O1A O -0.1422(14) 0.2991(11) 0.1533(10) 0.104(5) Uani 0.5 1 d D U P C 2
O2A O -0.0469(14) 0.1539(8) 0.2138(9) 0.085(5) Uani 0.5 1 d D U P C 2
O3A O 0.9022(14) 0.6149(8) 0.4283(15) 0.070(5) Uani 0.5 1 d D U P D 2
O4A O 0.9851(12) 0.4361(6) 0.4162(12) 0.087(5) Uani 0.5 1 d D U P D 2
N1 N 0.1008(12) 0.3310(10) 0.1936(13) 0.044(3) Uani 0.5 1 d D U P A 1
N2 N 0.1337(14) 0.2441(9) 0.2350(12) 0.046(3) Uani 0.5 1 d D U P A 1
N3 N 0.6968(10) 0.5167(6) 0.3561(19) 0.047(5) Uani 0.5 1 d D U P B 1
N4 N 0.7374(14) 0.4130(8) 0.3695(11) 0.046(4) Uani 0.5 1 d D U P B 1
N1A N 0.0946(14) 0.3338(11) 0.2050(14) 0.055(5) Uani 0.5 1 d D U P C 2
N2A N 0.1562(15) 0.2444(8) 0.2445(12) 0.056(4) Uani 0.5 1 d D U P C 2
N3A N 0.6944(10) 0.5188(6) 0.3648(18) 0.046(4) Uani 0.5 1 d D U P D 2
N4A N 0.7498(13) 0.4090(8) 0.3560(11) 0.043(3) Uani 0.5 1 d D U P D 2
C1 C 0.2087(4) 0.31319(19) 0.23883(19) 0.0462(7) Uani 1 1 d D U . . .
C12 C 0.6310(3) 0.44161(19) 0.34025(18) 0.0431(7) Uani 1 1 d D U . . .
C23 C 0.3799(4) 0.4191(2) 0.3812(2) 0.0545(8) Uani 1 1 d . U . . .
C24 C 0.3824(6) 0.2517(3) 0.1132(3) 0.0828(15) Uani 1 1 d D U . . .
H24A H 0.2838 0.2409 0.1124 0.099 Uiso 0.6 1 calc R . P E 1
H24B H 0.4238 0.2075 0.1166 0.099 Uiso 0.6 1 calc R . P E 1
H24C H 0.2879 0.2558 0.0897 0.099 Uiso 0.4 1 calc R . P F 2
H24D H 0.3751 0.2078 0.1289 0.099 Uiso 0.4 1 calc R . P F 2
C25 C 0.5571(5) 0.3675(3) 0.1530(3) 0.0759(13) Uani 1 1 d . U . . .
H25A H 0.6544 0.3720 0.1806 0.091 Uiso 1 1 calc R . . . .
H25B H 0.5411 0.4209 0.1623 0.091 Uiso 1 1 calc R . . . .
C27 C 0.5283(6) 0.3180(4) 0.0681(3) 0.096(2) Uani 1 1 d D U . . .
H27A H 0.5265 0.3525 0.0408 0.116 Uiso 0.6 1 calc R . P G 1
H27B H 0.6029 0.2889 0.0592 0.116 Uiso 0.6 1 calc R . P G 1
H27C H 0.4590 0.3361 0.0381 0.116 Uiso 0.4 1 calc R . P H 2
H27D H 0.6148 0.3215 0.0529 0.116 Uiso 0.4 1 calc R . P H 2
C2 C -0.0304(14) 0.2790(10) 0.1689(10) 0.054(3) Uani 0.5 1 d D U P A 1
C3 C -0.0074(15) 0.2235(9) 0.1934(12) 0.055(4) Uani 0.5 1 d D U P A 1
C4 C -0.0699(19) 0.3687(11) 0.1198(12) 0.094(5) Uani 0.5 1 d D U P A 1
H4A H -0.1277 0.4086 0.1263 0.113 Uiso 0.5 1 calc R . P A 1
H4B H -0.0574 0.3519 0.0685 0.113 Uiso 0.5 1 calc R . P A 1
C5 C 0.0127(17) 0.1388(9) 0.2471(10) 0.083(5) Uani 0.5 1 d D U P A 1
H5A H 0.0072 0.0818 0.2309 0.099 Uiso 0.5 1 calc R . P A 1
H5B H -0.0167 0.1587 0.2938 0.099 Uiso 0.5 1 calc R . P A 1
C6 C 0.0752(16) 0.4045(9) 0.1815(10) 0.069(6) Uani 0.5 1 d D U P A 1
C7 C 0.1665(15) 0.1821(7) 0.2633(8) 0.055(4) Uani 0.5 1 d D U P A 1
C8 C 0.184(2) 0.4339(16) 0.1503(14) 0.092(8) Uani 0.5 1 d D U P A 1
H8A H 0.2684 0.4648 0.1919 0.138 Uiso 0.5 1 calc GR . P A 1
H8B H 0.1471 0.4669 0.1257 0.138 Uiso 0.5 1 calc GR . P A 1
H8C H 0.2066 0.3890 0.1132 0.138 Uiso 0.5 1 calc GR . P A 1
C9 C 0.070(3) 0.4686(15) 0.2607(12) 0.094(7) Uani 0.5 1 d D U P A 1
H9A H 0.0007 0.4460 0.2788 0.141 Uiso 0.5 1 calc GR . P A 1
H9B H 0.0436 0.5145 0.2536 0.141 Uiso 0.5 1 calc GR . P A 1
H9C H 0.1613 0.4846 0.2980 0.141 Uiso 0.5 1 calc GR . P A 1
C10 C 0.2517(14) 0.1310(7) 0.2134(8) 0.066(3) Uani 0.5 1 d D U P A 1
H10A H 0.1941 0.1044 0.1605 0.099 Uiso 0.5 1 calc GR . P A 1
H10B H 0.2780 0.0917 0.2321 0.099 Uiso 0.5 1 calc GR . P A 1
H10C H 0.3357 0.1651 0.2167 0.099 Uiso 0.5 1 calc GR . P A 1
C11 C 0.241(2) 0.2202(13) 0.3474(9) 0.078(6) Uani 0.5 1 d D U P A 1
H11A H 0.3355 0.2471 0.3560 0.117 Uiso 0.5 1 calc GR . P A 1
H11B H 0.2437 0.1799 0.3674 0.117 Uiso 0.5 1 calc GR . P A 1
H11C H 0.1903 0.2584 0.3734 0.117 Uiso 0.5 1 calc GR . P A 1
C13 C 0.8421(12) 0.5317(10) 0.390(2) 0.061(7) Uani 0.5 1 d D U P B 1
C14 C 0.8673(14) 0.4638(10) 0.395(2) 0.063(7) Uani 0.5 1 d D U P B 1
C15 C 0.8089(10) 0.6405(6) 0.3741(7) 0.072(2) Uani 0.5 1 d D U P B 1
H15A H 0.8255 0.6363 0.3257 0.086 Uiso 0.5 1 calc R . P B 1
H15B H 0.8189 0.6967 0.4065 0.086 Uiso 0.5 1 calc R . P B 1
C16 C 0.9166(18) 0.3518(6) 0.3940(19) 0.098(7) Uani 0.5 1 d D U P B 1
H16A H 0.9580 0.3261 0.4264 0.118 Uiso 0.5 1 calc R . P B 1
H16B H 0.9367 0.3286 0.3448 0.118 Uiso 0.5 1 calc R . P B 1
C17 C 0.6560(12) 0.5930(6) 0.3584(10) 0.057(5) Uani 0.5 1 d D U P B 1
C18 C 0.7552(19) 0.3400(7) 0.3818(12) 0.067(4) Uani 0.5 1 d D U P B 1
C19 C 0.5640(15) 0.5834(9) 0.2812(8) 0.063(3) Uani 0.5 1 d D U P B 1
H19A H 0.6090 0.5597 0.2420 0.094 Uiso 0.5 1 calc GR . P B 1
H19B H 0.5510 0.6350 0.2835 0.094 Uiso 0.5 1 calc GR . P B 1
H19C H 0.4734 0.5495 0.2691 0.094 Uiso 0.5 1 calc GR . P B 1
C20 C 0.5892(13) 0.6258(8) 0.4232(7) 0.061(3) Uani 0.5 1 d D U P B 1
H20A H 0.5040 0.5884 0.4133 0.092 Uiso 0.5 1 calc GR . P B 1
H20B H 0.5665 0.6760 0.4262 0.092 Uiso 0.5 1 calc GR . P B 1
H20C H 0.6547 0.6339 0.4713 0.092 Uiso 0.5 1 calc GR . P B 1
C21 C 0.667(2) 0.2664(9) 0.3110(12) 0.093(6) Uani 0.5 1 d D U P B 1
H21A H 0.5703 0.2713 0.2988 0.140 Uiso 0.5 1 calc GR . P B 1
H21B H 0.6730 0.2197 0.3211 0.140 Uiso 0.5 1 calc GR . P B 1
H21C H 0.7034 0.2617 0.2680 0.140 Uiso 0.5 1 calc GR . P B 1
C22 C 0.711(4) 0.347(2) 0.4539(16) 0.092(8) Uani 0.5 1 d D U P B 1
H22A H 0.7799 0.3874 0.4990 0.138 Uiso 0.5 1 calc GR . P B 1
H22B H 0.7047 0.2964 0.4580 0.138 Uiso 0.5 1 calc GR . P B 1
H22C H 0.6199 0.3611 0.4500 0.138 Uiso 0.5 1 calc GR . P B 1
C2A C -0.0277(15) 0.2767(11) 0.1865(12) 0.070(5) Uani 0.5 1 d D U P C 2
C3A C 0.0110(17) 0.2230(11) 0.2111(15) 0.067(5) Uani 0.5 1 d D U P C 2
C4A C -0.0823(13) 0.3475(10) 0.1155(9) 0.078(5) Uani 0.5 1 d D U P C 2
H4AA H -0.1428 0.3831 0.1070 0.093 Uiso 0.5 1 calc R . P C 2
H4AB H -0.0703 0.3132 0.0665 0.093 Uiso 0.5 1 calc R . P C 2
C5A C 0.0677(17) 0.1235(9) 0.2419(11) 0.094(5) Uani 0.5 1 d D U P C 2
H5AA H 0.0717 0.0742 0.2011 0.113 Uiso 0.5 1 calc R . P C 2
H5AB H 0.0529 0.1115 0.2844 0.113 Uiso 0.5 1 calc R . P C 2
C6A C 0.0629(14) 0.3954(8) 0.1756(8) 0.057(5) Uani 0.5 1 d D U P C 2
C7A C 0.2085(16) 0.1844(8) 0.2697(9) 0.058(4) Uani 0.5 1 d D U P C 2
C8A C 0.1641(15) 0.4169(12) 0.1358(10) 0.055(3) Uani 0.5 1 d D U P C 2
H8AA H 0.2565 0.4416 0.1724 0.083 Uiso 0.5 1 calc GR . P C 2
H8AB H 0.1310 0.4536 0.1152 0.083 Uiso 0.5 1 calc GR . P C 2
H8AC H 0.1696 0.3693 0.0945 0.083 Uiso 0.5 1 calc GR . P C 2
C9A C 0.049(3) 0.4707(11) 0.2447(10) 0.068(5) Uani 0.5 1 d D U P C 2
H9AA H -0.0297 0.4564 0.2613 0.102 Uiso 0.5 1 calc GR . P C 2
H9AB H 0.0351 0.5127 0.2280 0.102 Uiso 0.5 1 calc GR . P C 2
H9AC H 0.1349 0.4888 0.2869 0.102 Uiso 0.5 1 calc GR . P C 2
C10A C 0.3146(19) 0.1464(9) 0.2273(12) 0.102(6) Uani 0.5 1 d D U P C 2
H10D H 0.2721 0.1258 0.1724 0.153 Uiso 0.5 1 calc GR . P C 2
H10E H 0.3382 0.1036 0.2409 0.153 Uiso 0.5 1 calc GR . P C 2
H10F H 0.3992 0.1863 0.2422 0.153 Uiso 0.5 1 calc GR . P C 2
C11A C 0.272(3) 0.2177(11) 0.3544(7) 0.072(5) Uani 0.5 1 d D U P C 2
H11D H 0.3659 0.2489 0.3681 0.108 Uiso 0.5 1 calc GR . P C 2
H11E H 0.2768 0.1747 0.3706 0.108 Uiso 0.5 1 calc GR . P C 2
H11F H 0.2145 0.2511 0.3796 0.108 Uiso 0.5 1 calc GR . P C 2
C13A C 0.8388(12) 0.5369(9) 0.401(2) 0.053(5) Uani 0.5 1 d D U P D 2
C14A C 0.8720(14) 0.4680(10) 0.398(2) 0.062(7) Uani 0.5 1 d D U P D 2
C15A C 0.7925(11) 0.6550(6) 0.4217(8) 0.085(3) Uani 0.5 1 d D U P D 2
H15C H 0.8159 0.6939 0.4015 0.102 Uiso 0.5 1 calc R . P D 2
H15D H 0.7805 0.6835 0.4723 0.102 Uiso 0.5 1 calc R . P D 2
C16A C 0.9351(19) 0.3506(7) 0.387(2) 0.100(6) Uani 0.5 1 d D U P D 2
H16C H 0.9755 0.3309 0.4246 0.120 Uiso 0.5 1 calc R . P D 2
H16D H 0.9607 0.3232 0.3397 0.120 Uiso 0.5 1 calc R . P D 2
C17A C 0.6502(13) 0.5939(6) 0.3661(9) 0.059(5) Uani 0.5 1 d D U P D 2
C18A C 0.772(2) 0.3371(9) 0.3698(12) 0.078(5) Uani 0.5 1 d D U P D 2
C19A C 0.615(2) 0.5927(13) 0.2859(10) 0.105(8) Uani 0.5 1 d D U P D 2
H19D H 0.5618 0.5405 0.2488 0.158 Uiso 0.5 1 calc GR . P D 2
H19E H 0.7017 0.6048 0.2740 0.158 Uiso 0.5 1 calc GR . P D 2
H19F H 0.5603 0.6320 0.2841 0.158 Uiso 0.5 1 calc GR . P D 2
C20A C 0.5321(14) 0.6109(8) 0.4035(9) 0.073(4) Uani 0.5 1 d D U P D 2
H20D H 0.5181 0.6637 0.4111 0.110 Uiso 0.5 1 calc GR . P D 2
H20E H 0.5573 0.6075 0.4526 0.110 Uiso 0.5 1 calc GR . P D 2
H20F H 0.4461 0.5722 0.3706 0.110 Uiso 0.5 1 calc GR . P D 2
C21A C 0.703(2) 0.2602(10) 0.2992(12) 0.099(8) Uani 0.5 1 d D U P D 2
H21D H 0.6020 0.2503 0.2902 0.149 Uiso 0.5 1 calc GR . P D 2
H21E H 0.7385 0.2167 0.3071 0.149 Uiso 0.5 1 calc GR . P D 2
H21F H 0.7249 0.2645 0.2551 0.149 Uiso 0.5 1 calc GR . P D 2
C22A C 0.727(3) 0.3433(18) 0.4419(14) 0.081(6) Uani 0.5 1 d D U P D 2
H22D H 0.7772 0.3933 0.4844 0.121 Uiso 0.5 1 calc GR . P D 2
H22E H 0.7497 0.2999 0.4549 0.121 Uiso 0.5 1 calc GR . P D 2
H22F H 0.6268 0.3406 0.4317 0.121 Uiso 0.5 1 calc GR . P D 2
C26A C 0.4761(14) 0.2404(6) 0.0565(6) 0.067 Uani 0.4 1 d D U P I 2
H26A H 0.5526 0.2149 0.0695 0.080 Uiso 0.4 1 calc R . P I 2
H26B H 0.4196 0.2086 0.0033 0.080 Uiso 0.4 1 calc R . P I 2
C26 C 0.3940(8) 0.2627(5) 0.0396(4) 0.0658(17) Uani 0.6 1 d D U P I 1
H26C H 0.3944 0.2125 -0.0013 0.079 Uiso 0.6 1 calc R . P I 1
H26D H 0.3172 0.2850 0.0207 0.079 Uiso 0.6 1 calc R . P I 1
F1 F 0.7562(4) 1.15978(19) 0.4502(3) 0.1454(18) Uani 1 1 d D U . . .
F2 F 0.9422(5) 1.16160(14) 0.41286(16) 0.1185(15) Uani 1 1 d D U . . .
F3 F 0.9571(4) 1.17384(14) 0.52769(13) 0.1093(13) Uani 1 1 d D U . . .
F4 F 0.7866(9) 0.9131(5) 0.5579(4) 0.098(3) Uani 0.7 1 d D U P J 1
F5 F 0.5824(6) 0.9195(3) 0.5018(3) 0.0836(14) Uani 0.7 1 d D U P J 1
F6 F 0.6635(8) 0.8156(2) 0.4550(3) 0.101(2) Uani 0.7 1 d D U P J 1
F7 F 0.6133(6) 1.0775(3) 0.1911(2) 0.0707(13) Uani 0.8 1 d D U P K 1
F8 F 0.4794(4) 0.9814(3) 0.0877(3) 0.0914(12) Uani 0.8 1 d D U P K 1
F9 F 0.6247(5) 1.0712(2) 0.0811(2) 0.0914(12) Uani 0.8 1 d D U P K 1
F10 F 0.9323(6) 0.9086(3) -0.0443(2) 0.0992(13) Uani 0.8 1 d D U P K 1
F11 F 0.9872(7) 0.8169(3) -0.0104(4) 0.0930(17) Uani 0.8 1 d D U P K 1
F12 F 1.1157(4) 0.9363(3) 0.0495(2) 0.0967(13) Uani 0.8 1 d D U P K 1
F13 F 0.2913(7) 0.6739(5) 0.0623(3) 0.136(3) Uani 0.8 1 d D U P L 1
F14 F 0.3223(4) 0.7453(3) 0.1813(3) 0.1166(19) Uani 0.8 1 d D U P L 1
F15 F 0.2977(5) 0.6208(3) 0.1396(4) 0.1287(18) Uani 0.8 1 d D U P L 1
F16 F 0.8919(6) 0.5638(3) 0.1040(4) 0.193(4) Uani 0.8 1 d D U P L 1
F17 F 0.7435(10) 0.5441(4) 0.0028(4) 0.143(3) Uani 0.8 1 d D U P L 1
F18 F 0.6866(8) 0.4930(3) 0.0719(4) 0.118(2) Uani 0.8 1 d D U P L 1
F19 F 1.1278(6) 0.6875(4) 0.3675(4) 0.0850(17) Uani 0.8 1 d D U P L 1
F20 F 1.2742(9) 0.6702(3) 0.3031(4) 0.124(2) Uani 0.8 1 d D U P L 1
F21 F 1.3398(4) 0.7522(3) 0.4220(2) 0.0910(11) Uani 0.8 1 d D U P L 1
F22 F 1.3799(4) 1.0389(2) 0.3304(3) 0.0826(10) Uani 0.8 1 d D U P L 1
F23 F 1.4025(7) 0.9458(4) 0.2323(3) 0.182(3) Uani 0.8 1 d D U P L 1
F24 F 1.5232(4) 0.9642(4) 0.3452(5) 0.192(3) Uani 0.8 1 d D U P L 1
F4A F 0.8030(12) 0.9294(7) 0.5696(6) 0.046(3) Uani 0.3 1 d D U P M 2
F5A F 0.6081(9) 0.8689(9) 0.4790(6) 0.097(4) Uani 0.3 1 d D U P M 2
F6A F 0.7884(16) 0.8142(5) 0.4807(6) 0.111(5) Uani 0.3 1 d D U P M 2
F7A F 1.2768(14) 0.7568(6) 0.3558(8) 0.064(4) Uani 0.2 1 d D U P L 2
F8A F 1.2588(14) 0.6326(8) 0.2855(9) 0.076(5) Uani 0.2 1 d D U P L 2
F9A F 1.149(2) 0.6662(11) 0.3725(10) 0.085(7) Uani 0.2 1 d D U P L 2
F10A F 0.751(2) 0.5033(14) 0.0914(12) 0.099(6) Uani 0.2 1 d D U P L 2
F11A F 0.9085(15) 0.5173(10) 0.0350(9) 0.127(6) Uani 0.2 1 d D U P L 2
F12A F 0.7162(15) 0.5589(11) 0.0114(10) 0.078(5) Uani 0.2 1 d D U P L 2
F13A F 1.4917(11) 0.9394(7) 0.2707(7) 0.0826(10) Uani 0.2 1 d D U P L 2
F14A F 1.3928(10) 0.9436(8) 0.3580(6) 0.0826(10) Uani 0.2 1 d D U P L 2
F15A F 1.4278(11) 1.0460(5) 0.3323(8) 0.090(3) Uani 0.2 1 d D U P L 2
F16A F 1.008(2) 0.7804(9) -0.0170(12) 0.114(9) Uani 0.2 1 d D U P L 2
F17A F 1.1851(12) 0.8727(11) 0.0052(7) 0.115(7) Uani 0.2 1 d D U P L 2
F18A F 0.9768(19) 0.8978(14) -0.0035(11) 0.107(8) Uani 0.2 1 d D U P L 2
F19A F 0.584(2) 1.0624(16) 0.1835(9) 0.098(7) Uani 0.2 1 d D U P L 2
F20A F 0.6206(14) 1.0062(12) 0.0728(11) 0.103(4) Uani 0.2 1 d D U P L 2
F21A F 0.4075(13) 0.9970(11) 0.0815(10) 0.094(4) Uani 0.2 1 d D U P L 2
F22A F 0.3333(14) 0.6996(9) 0.1718(9) 0.105(5) Uani 0.2 1 d D U P L 2
F23A F 0.2841(17) 0.6656(8) 0.0497(8) 0.099(5) Uani 0.2 1 d D U P L 2
F24A F 0.2015(11) 0.7608(8) 0.1194(8) 0.111(5) Uani 0.2 1 d D U P L 2
C36 C 0.8356(3) 0.91432(17) 0.32680(17) 0.0386(6) Uani 1 1 d . U . . .
C37 C 0.7845(4) 0.88172(18) 0.37247(18) 0.0478(8) Uani 1 1 d . U . . .
H37 H 0.7593 0.8263 0.3546 0.057 Uiso 1 1 calc R . . . .
C38 C 0.7701(5) 0.9294(2) 0.4436(2) 0.0608(10) Uani 1 1 d D U . . .
C39 C 0.8036(6) 1.0120(2) 0.4718(2) 0.0656(12) Uani 1 1 d . U . . .
H39 H 0.7937 1.0441 0.5195 0.079 Uiso 1 1 calc R . . . .
C40 C 0.8521(4) 1.04528(19) 0.42684(19) 0.0510(8) Uani 1 1 d . U . . .
C41 C 0.8689(3) 0.99783(17) 0.35675(17) 0.0396(6) Uani 1 1 d . U . . .
H41 H 0.9036 1.0223 0.3284 0.048 Uiso 1 1 calc R . . . .
C43 C 0.8780(5) 1.1344(2) 0.45429(18) 0.0735(14) Uani 1 1 d D U . . .
C28 C 0.7564(4) 0.7730(2) 0.2003(2) 0.0375(7) Uani 0.8 1 d D U P L 1
C29 C 0.6102(4) 0.7649(2) 0.1902(2) 0.0396(8) Uani 0.8 1 d D U P L 1
H29 H 0.5762 0.8095 0.2153 0.048 Uiso 0.8 1 calc R . P L 1
C30 C 0.5140(5) 0.6923(2) 0.1438(2) 0.0463(9) Uani 0.8 1 d D U P L 1
C31 C 0.5620(5) 0.6245(2) 0.1070(2) 0.0520(10) Uani 0.8 1 d D U P L 1
H31 H 0.4987 0.5754 0.0771 0.062 Uiso 0.8 1 calc R . P L 1
C32 C 0.7049(5) 0.6311(2) 0.1154(2) 0.0519(10) Uani 0.8 1 d D U P L 1
C33 C 0.7997(8) 0.7037(3) 0.1603(3) 0.0456(13) Uani 0.8 1 d D U P L 1
H33 H 0.8956 0.7065 0.1640 0.055 Uiso 0.8 1 calc R . P L 1
C34 C 0.3579(5) 0.6846(3) 0.1321(3) 0.0605(13) Uani 0.8 1 d D U P L 1
C35 C 0.7587(7) 0.5585(3) 0.0738(3) 0.0735(17) Uani 0.8 1 d D U P L 1
C42 C 0.7004(8) 0.8958(3) 0.4896(4) 0.0633(19) Uani 0.7 1 d D U P J 1
C44 C 0.8443(4) 0.9009(2) 0.1846(2) 0.0349(7) Uani 0.8 1 d D U P K 1
C45 C 0.9177(5) 0.8851(3) 0.1296(3) 0.0448(11) Uani 0.8 1 d D U P K 1
H45 H 0.9850 0.8539 0.1309 0.054 Uiso 0.8 1 calc R . P K 1
C46 C 0.8948(5) 0.9138(2) 0.0726(2) 0.0476(9) Uani 0.8 1 d D U P K 1
C47 C 0.7976(5) 0.9612(2) 0.0689(2) 0.0511(10) Uani 0.8 1 d D U P K 1
H47 H 0.7842 0.9819 0.0317 0.061 Uiso 0.8 1 calc R . P K 1
C48 C 0.7202(4) 0.9772(2) 0.1222(2) 0.0414(8) Uani 0.8 1 d D U P K 1
C49 C 0.7437(4) 0.9476(2) 0.1787(2) 0.0345(8) Uani 0.8 1 d D U P K 1
H49 H 0.6907 0.9592 0.2138 0.041 Uiso 0.8 1 calc R . P K 1
C50 C 0.9818(9) 0.8945(4) 0.0188(4) 0.071(2) Uani 0.8 1 d D U P K 1
C51 C 0.6103(6) 1.0268(3) 0.1205(3) 0.0553(11) Uani 0.8 1 d D U P K 1
C52 C 1.0307(4) 0.8547(2) 0.2774(2) 0.0408(8) Uani 0.8 1 d D U P L 1
C53 C 1.0662(5) 0.7971(3) 0.3053(2) 0.0454(9) Uani 0.8 1 d D U P L 1
H53 H 0.9933 0.7603 0.3047 0.054 Uiso 0.8 1 calc R . P L 1
C54 C 1.2044(5) 0.7929(3) 0.3333(3) 0.0518(10) Uani 0.8 1 d D U P L 1
C55 C 1.3154(5) 0.8474(3) 0.3367(3) 0.0585(12) Uani 0.8 1 d D U P L 1
H55 H 1.4089 0.8445 0.3552 0.070 Uiso 0.8 1 calc R . P L 1
C56 C 1.2852(5) 0.9067(3) 0.3120(3) 0.0578(11) Uani 0.8 1 d D U P L 1
C57 C 1.1459(6) 0.9099(3) 0.2827(3) 0.0501(14) Uani 0.8 1 d D U P L 1
H57 H 1.1284 0.9500 0.2660 0.060 Uiso 0.8 1 calc R . P L 1
C58 C 1.2349(8) 0.7252(5) 0.3566(4) 0.0617(16) Uani 0.8 1 d D U P L 1
C59 C 1.3968(5) 0.9644(3) 0.3052(3) 0.0905(13) Uani 0.8 1 d D U P L 1
C28A C 0.9873(7) 0.8891(7) 0.2106(5) 0.037(3) Uani 0.2 1 d D U P L 2
C29A C 1.1209(7) 0.9214(7) 0.2642(4) 0.036(5) Uani 0.2 1 d DG U P L 2
H29A H 1.1312 0.9336 0.3162 0.043 Uiso 0.2 1 calc R . P L 2
C30A C 1.2392(6) 0.9356(7) 0.2401(4) 0.047(3) Uani 0.2 1 d DG U P L 2
C31A C 1.2237(8) 0.9174(7) 0.1624(4) 0.048(4) Uani 0.2 1 d DG U P L 2
H31A H 1.3029 0.9269 0.1463 0.058 Uiso 0.2 1 calc R . P L 2
C32A C 1.0901(9) 0.8852(7) 0.1088(4) 0.047(3) Uani 0.2 1 d DG U P L 2
C33A C 0.9718(7) 0.8710(7) 0.1329(4) 0.039(4) Uani 0.2 1 d DG U P L 2
H33A H 0.8824 0.8494 0.0971 0.047 Uiso 0.2 1 calc R . P L 2
C34A C 1.3854(7) 0.9655(6) 0.2985(5) 0.0905(13) Uani 0.2 1 d D U P L 2
C35A C 1.0660(12) 0.8587(9) 0.0237(6) 0.060(5) Uani 0.2 1 d D U P L 2
C42A C 0.7492(11) 0.8842(5) 0.4935(6) 0.0633(19) Uani 0.3 1 d D U P M 2
C44A C 0.8907(11) 0.7631(5) 0.2251(6) 0.039(3) Uani 0.2 1 d D U P L 2
C49A C 1.0069(11) 0.7600(5) 0.2785(4) 0.040(3) Uani 0.2 1 d DG U P L 2
H49A H 1.0493 0.8043 0.3251 0.048 Uiso 0.2 1 calc R . P L 2
C48A C 1.0596(10) 0.6905(6) 0.2623(5) 0.042(3) Uani 0.2 1 d DG U P L 2
C47A C 0.9961(11) 0.6242(4) 0.1926(6) 0.048(4) Uani 0.2 1 d DG U P L 2
H47A H 1.0314 0.5778 0.1818 0.057 Uiso 0.2 1 calc R . P L 2
C46A C 0.8800(12) 0.6273(5) 0.1392(5) 0.048(3) Uani 0.2 1 d DG U P L 2
C45A C 0.8273(11) 0.6967(6) 0.1554(6) 0.037(6) Uani 0.2 1 d DG U P L 2
H45A H 0.7495 0.6988 0.1196 0.044 Uiso 0.2 1 calc R . P L 2
C50A C 0.8150(14) 0.5536(8) 0.0677(8) 0.100(5) Uani 0.2 1 d D U P L 2
C51A C 1.1852(10) 0.6856(7) 0.3183(7) 0.039(3) Uani 0.2 1 d D U P L 2
C52A C 0.7020(13) 0.8500(8) 0.1859(8) 0.041(3) Uani 0.2 1 d D U P L 2
C53A C 0.6814(17) 0.9154(11) 0.1653(10) 0.046(4) Uani 0.2 1 d D U P L 2
H53A H 0.7589 0.9558 0.1769 0.055 Uiso 0.2 1 calc R . P L 2
C54A C 0.5458(16) 0.9192(10) 0.1279(11) 0.061(4) Uani 0.2 1 d D U P L 2
C55A C 0.4267(16) 0.8609(11) 0.1111(12) 0.065(5) Uani 0.2 1 d D U P L 2
H55A H 0.3375 0.8647 0.0864 0.077 Uiso 0.2 1 calc R . P L 2
C56A C 0.4417(13) 0.7958(8) 0.1317(8) 0.055(4) Uani 0.2 1 d D U P L 2
C57A C 0.5781(13) 0.7939(10) 0.1706(10) 0.045(3) Uani 0.2 1 d D U P L 2
H57A H 0.5873 0.7532 0.1872 0.054 Uiso 0.2 1 calc R . P L 2
C58A C 0.5398(16) 0.9969(9) 0.1168(9) 0.090(5) Uani 0.2 1 d D U P L 2
C59A C 0.3181(10) 0.7299(7) 0.1180(6) 0.100(5) Uani 0.2 1 d D U P L 2
B1 B 0.8635(3) 0.85927(19) 0.2459(2) 0.0379(7) Uani 1 1 d D U . . .

loop_
_atom_site_aniso_label
_atom_site_aniso_U_11
_atom_site_aniso_U_22
_atom_site_aniso_U_33
_atom_site_aniso_U_23
_atom_site_aniso_U_13
_atom_site_aniso_U_12
Ru1 0.05100(15) 0.02837(13) 0.03979(14) 0.01794(10) 0.00877(10) 0.00600(9)
O5 0.084(2) 0.091(2) 0.0462(15) 0.0127(15) 0.0235(14) 0.0121(18)
O6 0.0608(14) 0.0485(13) 0.0427(12) 0.0183(10) 0.0164(10) 0.0041(11)
O1 0.039(4) 0.104(6) 0.069(5) 0.032(4) 0.011(3) 0.003(4)
O2 0.077(6) 0.049(4) 0.065(6) 0.014(4) 0.021(4) -0.019(4)
O3 0.046(5) 0.094(7) 0.077(12) 0.038(6) 0.006(4) -0.014(5)
O4 0.077(6) 0.098(7) 0.046(8) 0.005(4) 0.000(5) 0.058(5)
O1A 0.057(6) 0.120(8) 0.129(12) 0.054(8) 0.025(6) -0.010(5)
O2A 0.083(9) 0.063(6) 0.103(12) 0.027(7) 0.044(8) -0.022(6)
O3A 0.050(5) 0.077(6) 0.065(9) 0.031(5) -0.006(5) -0.013(4)
O4A 0.066(5) 0.144(9) 0.037(6) 0.011(4) 0.009(4) 0.070(5)
N1 0.041(5) 0.052(5) 0.036(5) 0.014(3) 0.015(4) 0.003(4)
N2 0.067(7) 0.033(5) 0.036(4) 0.017(4) 0.015(4) -0.010(4)
N3 0.037(6) 0.045(7) 0.064(11) 0.032(6) 0.007(5) 0.003(5)
N4 0.062(5) 0.048(4) 0.021(7) 0.003(3) 0.009(4) 0.030(4)
N1A 0.051(6) 0.058(7) 0.057(9) 0.024(6) 0.026(4) -0.003(5)
N2A 0.063(6) 0.041(6) 0.049(8) 0.003(4) 0.027(5) -0.006(4)
N3A 0.044(7) 0.045(7) 0.042(5) 0.019(4) 0.000(4) 0.010(5)
N4A 0.058(5) 0.052(5) 0.019(6) 0.007(4) 0.010(4) 0.034(4)
C1 0.0587(19) 0.0372(16) 0.0409(16) 0.0148(13) 0.0194(14) -0.0016(14)
C12 0.0485(16) 0.0401(16) 0.0408(15) 0.0186(13) 0.0077(13) 0.0148(13)
C23 0.0548(19) 0.0490(19) 0.052(2) 0.0193(16) 0.0070(16) 0.0033(15)
C24 0.122(4) 0.051(2) 0.057(2) 0.0034(19) 0.041(3) -0.015(2)
C25 0.070(3) 0.085(3) 0.057(2) 0.016(2) 0.026(2) -0.013(2)
C27 0.086(3) 0.126(5) 0.050(2) 0.024(3) 0.019(2) -0.030(3)
C2 0.054(6) 0.062(6) 0.042(6) 0.015(4) 0.025(4) -0.002(4)
C3 0.057(5) 0.048(6) 0.040(7) 0.002(4) 0.019(4) -0.014(5)
C4 0.087(10) 0.068(8) 0.115(10) 0.052(7) -0.007(7) -0.001(6)
C5 0.101(12) 0.049(7) 0.098(9) 0.027(6) 0.050(9) -0.014(7)
C6 0.050(7) 0.066(8) 0.087(9) 0.042(7) -0.002(6) 0.006(6)
C7 0.082(8) 0.029(5) 0.054(5) 0.014(4) 0.029(5) -0.002(4)
C8 0.098(13) 0.091(13) 0.123(17) 0.071(13) 0.052(12) 0.020(9)
C9 0.100(12) 0.093(11) 0.136(18) 0.069(12) 0.064(13) 0.065(10)
C10 0.103(9) 0.035(4) 0.065(5) 0.015(4) 0.046(6) 0.006(5)
C11 0.089(8) 0.070(9) 0.104(13) 0.068(9) 0.027(7) 0.017(6)
C13 0.044(7) 0.075(9) 0.054(12) 0.021(6) 0.012(5) 0.002(7)
C14 0.062(10) 0.083(9) 0.044(9) 0.018(8) 0.011(9) 0.049(8)
C15 0.062(5) 0.058(5) 0.089(7) 0.038(5) 0.005(5) -0.006(4)
C16 0.126(10) 0.098(9) 0.048(9) 0.001(6) 0.001(8) 0.091(8)
C17 0.053(8) 0.040(7) 0.084(9) 0.040(6) 0.012(6) 0.006(6)
C18 0.115(9) 0.043(5) 0.033(7) 0.005(4) 0.005(6) 0.050(5)
C19 0.074(7) 0.059(7) 0.076(7) 0.050(6) 0.020(5) 0.023(6)
C20 0.082(8) 0.030(5) 0.065(7) 0.015(5) 0.017(6) 0.010(5)
C21 0.185(17) 0.044(6) 0.043(6) 0.007(5) 0.020(8) 0.062(8)
C22 0.174(19) 0.068(12) 0.047(8) 0.034(8) 0.026(9) 0.049(11)
C2A 0.048(6) 0.076(8) 0.075(11) 0.022(7) 0.028(5) -0.008(5)
C3A 0.079(9) 0.057(7) 0.061(11) 0.015(6) 0.042(6) -0.009(6)
C4A 0.038(5) 0.085(10) 0.096(8) 0.026(7) 0.013(5) 0.011(5)
C5A 0.104(10) 0.058(7) 0.121(10) 0.042(7) 0.036(8) -0.011(7)
C6A 0.049(7) 0.070(8) 0.060(7) 0.029(6) 0.027(6) 0.015(6)
C7A 0.082(8) 0.035(5) 0.069(8) 0.025(5) 0.042(6) -0.001(5)
C8A 0.050(5) 0.064(7) 0.057(5) 0.037(5) 0.002(5) 0.012(5)
C9A 0.082(9) 0.062(8) 0.056(5) 0.024(5) 0.011(5) 0.019(7)
C10A 0.140(15) 0.060(9) 0.160(16) 0.066(9) 0.095(13) 0.046(9)
C11A 0.137(15) 0.041(6) 0.038(5) 0.017(4) 0.026(6) 0.017(7)
C13A 0.038(6) 0.071(8) 0.043(8) 0.020(5) 0.004(5) 0.012(5)
C14A 0.044(8) 0.082(10) 0.041(9) 0.009(8) 0.000(8) 0.021(8)
C15A 0.075(6) 0.060(5) 0.091(7) 0.029(6) -0.010(6) -0.018(5)
C16A 0.121(10) 0.117(11) 0.048(8) 0.008(7) 0.012(7) 0.090(8)
C17A 0.061(9) 0.042(8) 0.060(7) 0.030(6) -0.012(6) -0.011(6)
C18A 0.117(9) 0.074(8) 0.032(7) 0.009(5) 0.008(6) 0.064(7)
C19A 0.146(18) 0.081(9) 0.083(9) 0.060(7) -0.002(10) -0.015(11)
C20A 0.096(10) 0.030(6) 0.081(8) 0.019(5) 0.007(7) 0.017(6)
C21A 0.147(13) 0.056(7) 0.053(9) -0.014(5) -0.006(9) 0.066(8)
C22A 0.138(13) 0.057(8) 0.049(10) 0.025(7) 0.009(8) 0.056(9)
C26A 0.096 0.051 0.041 0.008 0.019 0.008
C26 0.063(4) 0.080(5) 0.045(3) 0.021(3) 0.013(3) 0.003(3)
F1 0.192(4) 0.0506(17) 0.188(5) 0.038(2) 0.051(4) 0.053(2)
F2 0.254(5) 0.0347(12) 0.0736(17) 0.0244(12) 0.072(2) 0.0026(18)
F3 0.215(4) 0.0326(11) 0.0474(13) 0.0088(10) 0.0116(18) -0.0170(16)
F4 0.150(6) 0.098(5) 0.073(5) 0.061(4) 0.043(4) 0.013(4)
F5 0.122(4) 0.082(3) 0.076(3) 0.045(2) 0.060(3) 0.026(3)
F6 0.187(6) 0.0367(19) 0.100(3) 0.025(2) 0.096(4) 0.004(3)
F7 0.092(3) 0.061(2) 0.0555(19) 0.0181(16) 0.0146(18) 0.038(2)
F8 0.065(2) 0.089(3) 0.096(3) 0.036(2) -0.018(2) 0.0148(19)
F9 0.148(4) 0.078(2) 0.082(2) 0.058(2) 0.039(2) 0.053(2)
F10 0.157(4) 0.102(3) 0.058(2) 0.037(2) 0.065(2) 0.022(3)
F11 0.143(4) 0.067(3) 0.077(3) 0.014(3) 0.077(3) 0.021(3)
F12 0.089(2) 0.104(3) 0.090(3) 0.021(2) 0.059(2) -0.007(2)
F13 0.074(3) 0.266(8) 0.071(3) 0.074(4) 0.022(2) 0.031(4)
F14 0.065(2) 0.090(3) 0.122(4) -0.034(3) 0.038(2) -0.002(2)
F15 0.104(3) 0.109(3) 0.173(5) 0.058(4) 0.059(3) -0.017(3)
F16 0.113(4) 0.080(3) 0.241(7) -0.054(4) -0.023(4) 0.057(3)
F17 0.261(8) 0.118(4) 0.095(4) 0.042(3) 0.102(5) 0.119(5)
F18 0.172(6) 0.039(2) 0.128(4) 0.020(3) 0.043(4) 0.023(3)
F19 0.082(3) 0.068(2) 0.117(4) 0.056(2) 0.020(3) 0.017(2)
F20 0.225(7) 0.118(4) 0.104(4) 0.073(3) 0.095(4) 0.128(5)
F21 0.075(2) 0.119(3) 0.086(2) 0.067(2) -0.0015(18) 0.009(2)
F22 0.0543(18) 0.0818(19) 0.122(2) 0.0430(18) 0.0419(18) 0.0157(15)
F23 0.198(5) 0.155(5) 0.178(5) 0.019(4) 0.139(4) -0.017(4)
F24 0.052(2) 0.198(5) 0.368(7) 0.205(5) -0.005(4) 0.002(3)
F4A 0.060(5) 0.033(4) 0.028(4) 0.005(3) 0.003(3) -0.010(3)
F5A 0.076(7) 0.131(12) 0.069(7) 0.054(8) -0.003(5) -0.036(8)
F6A 0.226(14) 0.053(5) 0.109(9) 0.048(6) 0.118(10) 0.048(8)
F7A 0.057(8) 0.059(8) 0.068(8) 0.035(7) -0.006(6) 0.001(6)
F8A 0.054(7) 0.100(13) 0.081(10) 0.037(10) 0.019(6) 0.048(8)
F9A 0.097(13) 0.113(18) 0.066(9) 0.062(11) 0.027(8) 0.009(11)
F10A 0.129(11) 0.045(8) 0.112(10) 0.033(7) 0.016(9) 0.016(8)
F11A 0.110(9) 0.095(8) 0.100(9) -0.035(7) 0.015(8) 0.036(7)
F12A 0.071(7) 0.063(8) 0.083(10) 0.021(7) 0.012(7) 0.010(7)
F13A 0.0543(18) 0.0818(19) 0.122(2) 0.0430(18) 0.0419(18) 0.0157(15)
F14A 0.0543(18) 0.0818(19) 0.122(2) 0.0430(18) 0.0419(18) 0.0157(15)
F15A 0.041(4) 0.096(5) 0.135(5) 0.030(5) 0.055(4) 0.030(4)
F16A 0.144(18) 0.119(18) 0.050(9) 0.017(12) 0.033(10) -0.019(15)
F17A 0.083(9) 0.186(18) 0.048(7) 0.034(9) 0.023(7) -0.029(10)
F18A 0.121(14) 0.19(2) 0.050(10) 0.075(11) 0.050(9) 0.058(13)
F19A 0.095(10) 0.094(11) 0.111(11) 0.061(9) 0.002(9) 0.027(9)
F20A 0.085(8) 0.126(10) 0.110(10) 0.065(9) 0.020(8) 0.023(8)
F21A 0.072(8) 0.111(9) 0.108(9) 0.060(8) 0.012(8) 0.026(7)
F22A 0.054(5) 0.105(8) 0.093(8) -0.024(7) 0.021(6) 0.007(6)
F23A 0.049(6) 0.085(7) 0.082(7) -0.050(6) 0.019(5) 0.001(5)
F24A 0.047(5) 0.108(8) 0.112(7) -0.024(7) 0.026(5) 0.003(5)
C36 0.0487(16) 0.0309(14) 0.0314(13) 0.0116(11) 0.0077(12) 0.0028(12)
C37 0.076(2) 0.0252(13) 0.0359(15) 0.0090(12) 0.0165(15) -0.0031(13)
C38 0.106(3) 0.0344(16) 0.0394(17) 0.0127(14) 0.0298(19) -0.0020(18)
C39 0.123(4) 0.0334(16) 0.0386(17) 0.0094(14) 0.034(2) 0.0051(19)
C40 0.082(2) 0.0291(15) 0.0358(15) 0.0119(12) 0.0132(15) 0.0030(15)
C41 0.0502(16) 0.0312(14) 0.0338(14) 0.0146(11) 0.0079(12) -0.0004(12)
C43 0.144(4) 0.0299(17) 0.0412(18) 0.0138(14) 0.022(2) 0.009(2)
C28 0.053(2) 0.0298(16) 0.0300(16) 0.0119(13) 0.0123(15) 0.0103(15)
C29 0.053(2) 0.0296(18) 0.0319(18) 0.0081(15) 0.0147(16) 0.0052(16)
C30 0.059(2) 0.042(2) 0.0320(17) 0.0136(16) 0.0112(16) -0.0005(17)
C31 0.077(3) 0.0290(18) 0.0360(19) 0.0081(15) 0.0055(19) -0.0022(18)
C32 0.078(3) 0.0313(19) 0.0377(19) 0.0101(16) 0.0074(19) 0.0142(19)
C33 0.063(3) 0.037(3) 0.035(3) 0.012(2) 0.013(2) 0.017(2)
C34 0.059(3) 0.050(3) 0.046(2) -0.007(2) 0.019(2) -0.006(2)
C35 0.098(4) 0.035(2) 0.060(3) 0.005(2) -0.006(3) 0.020(3)
C42 0.110(6) 0.033(2) 0.048(3) 0.0112(18) 0.040(3) 0.005(3)
C44 0.0403(17) 0.0302(16) 0.0320(16) 0.0107(13) 0.0126(14) 0.0029(13)
C45 0.054(3) 0.036(2) 0.040(2) 0.0080(17) 0.022(2) 0.0060(19)
C46 0.065(3) 0.0367(19) 0.0365(19) 0.0090(15) 0.0239(18) -0.0021(18)
C47 0.077(3) 0.0363(19) 0.0325(18) 0.0133(15) 0.0138(18) -0.0072(19)
C48 0.053(2) 0.0312(17) 0.0327(17) 0.0115(14) 0.0067(15) 0.0011(15)
C49 0.037(2) 0.0321(19) 0.0318(17) 0.0117(15) 0.0108(15) 0.0021(15)
C50 0.107(5) 0.063(3) 0.048(4) 0.019(3) 0.048(4) 0.002(3)
C51 0.079(3) 0.046(2) 0.039(2) 0.021(2) 0.005(2) 0.019(2)
C52 0.0452(19) 0.0367(18) 0.0370(18) 0.0080(15) 0.0149(15) 0.0154(15)
C53 0.050(2) 0.046(2) 0.038(2) 0.0123(18) 0.0127(18) 0.0178(18)
C54 0.055(2) 0.051(2) 0.046(2) 0.0147(19) 0.0138(18) 0.022(2)
C55 0.049(2) 0.059(3) 0.060(3) 0.012(2) 0.016(2) 0.030(2)
C56 0.044(2) 0.049(2) 0.074(3) 0.013(2) 0.024(2) 0.0179(19)
C57 0.044(2) 0.043(2) 0.059(3) 0.012(2) 0.019(2) 0.020(2)
C58 0.068(4) 0.069(5) 0.064(4) 0.036(4) 0.025(3) 0.037(4)
C59 0.0498(18) 0.088(2) 0.137(3) 0.033(2) 0.053(2) 0.0251(18)
C28A 0.047(7) 0.029(6) 0.034(6) 0.008(5) 0.016(5) 0.013(5)
C29A 0.024(7) 0.036(8) 0.045(9) 0.009(7) 0.012(6) 0.019(6)
C30A 0.049(7) 0.047(7) 0.055(8) 0.019(6) 0.027(6) 0.027(6)
C31A 0.045(8) 0.047(8) 0.053(9) 0.015(7) 0.023(7) 0.014(6)
C32A 0.054(8) 0.053(8) 0.035(7) 0.019(6) 0.017(6) 0.007(7)
C33A 0.049(9) 0.042(8) 0.029(7) 0.018(6) 0.015(7) 0.001(7)
C34A 0.0498(18) 0.088(2) 0.137(3) 0.033(2) 0.053(2) 0.0251(18)
C35A 0.061(10) 0.093(14) 0.029(8) 0.022(9) 0.022(7) 0.016(11)
C42A 0.110(6) 0.033(2) 0.048(3) 0.0112(18) 0.040(3) 0.005(3)
C44A 0.043(7) 0.036(7) 0.032(6) 0.004(5) 0.015(5) 0.011(5)
C49A 0.051(8) 0.040(8) 0.029(7) 0.011(6) 0.011(6) 0.024(7)
C48A 0.045(7) 0.037(7) 0.041(7) 0.015(6) 0.010(6) 0.011(6)
C47A 0.066(9) 0.032(7) 0.047(8) 0.015(6) 0.021(7) 0.019(7)
C46A 0.060(8) 0.030(7) 0.044(7) 0.005(6) 0.015(7) 0.008(6)
C45A 0.042(9) 0.027(9) 0.034(9) 0.008(7) 0.007(7) 0.001(7)
C50A 0.100(8) 0.061(7) 0.096(9) -0.001(7) 0.002(7) 0.028(7)
C51A 0.047(8) 0.030(8) 0.045(8) 0.021(7) 0.006(7) 0.019(7)
C52A 0.048(7) 0.041(7) 0.034(6) 0.013(5) 0.013(5) 0.016(6)
C53A 0.045(9) 0.062(10) 0.048(8) 0.033(8) 0.020(7) 0.028(8)
C54A 0.057(9) 0.077(11) 0.063(9) 0.037(8) 0.021(8) 0.028(8)
C55A 0.044(9) 0.100(14) 0.062(10) 0.038(10) 0.020(8) 0.037(9)
C56A 0.048(8) 0.072(11) 0.041(8) 0.013(7) 0.020(7) 0.024(8)
C57A 0.042(8) 0.041(8) 0.044(8) 0.008(7) 0.015(6) 0.005(6)
C58A 0.081(8) 0.103(9) 0.101(9) 0.064(7) 0.009(8) 0.030(7)
C59A 0.042(5) 0.100(7) 0.091(7) -0.032(6) 0.026(5) 0.005(5)
B1 0.0443(17) 0.0342(16) 0.0396(16) 0.0164(13) 0.0165(13) 0.0134(13)

loop_
_atom_type_symbol
_atom_type_description
_atom_type_scat_dispersion_real
_atom_type_scat_dispersion_imag
_atom_type_scat_source
C C 0.0181 0.0091 'International Tables Vol C Tables 4.2.6.8 and 6.1.1.4'
H H 0.0000 0.0000 'International Tables Vol C Tables 4.2.6.8 and 6.1.1.4'
B B 0.0090 0.0039 'International Tables Vol C Tables 4.2.6.8 and 6.1.1.4'
F F 0.0727 0.0534 'International Tables Vol C Tables 4.2.6.8 and 6.1.1.4'
N N 0.0311 0.0180 'International Tables Vol C Tables 4.2.6.8 and 6.1.1.4'
O O 0.0492 0.0322 'International Tables Vol C Tables 4.2.6.8 and 6.1.1.4'
Ru Ru 0.0552 3.2960 'International Tables Vol C Tables 4.2.6.8 and 6.1.1.4'

loop_
_geom_angle_atom_site_label_1
_geom_angle_atom_site_label_2
_geom_angle_atom_site_label_3
_geom_angle
C1 Ru1 O6 89.07(11)
C1 Ru1 C12 178.76(13)
C12 Ru1 O6 89.87(11)
C23 Ru1 O6 177.99(13)
C23 Ru1 C1 88.93(15)
C23 Ru1 C12 92.13(15)
C24 O6 Ru1 127.2(2)
C24 O6 C25 109.0(3)
C25 O6 Ru1 123.3(2)
C2 O1 C4 103.0(10)
C3 O2 C5 103.0(10)
C13 O3 C15 105.6(10)
C14 O4 C16 99.9(13)
C2A O1A C4A 103.8(11)
C3A O2A C5A 106.6(11)
C13A O3A C15A 105.7(10)
C14A O4A C16A 107.9(12)
C1 N1 C2 114.7(10)
C1 N1 C6 135.2(11)
C2 N1 C6 107.4(9)
C1 N2 C3 115.0(10)
C1 N2 C7 135.9(11)
C3 N2 C7 109.1(8)
C12 N3 C13 112.1(8)
C12 N3 C17 137.8(9)
C13 N3 C17 109.2(9)
C12 N4 C14 113.4(10)
C12 N4 C18 137.5(11)
C14 N4 C18 109.0(10)
C1 N1A C2A 110.1(10)
C1 N1A C6A 138.4(11)
C2A N1A C6A 111.2(9)
C1 N2A C3A 108.9(10)
C1 N2A C7A 139.3(12)
C3A N2A C7A 111.6(10)
C12 N3A C13A 114.3(7)
C12 N3A C17A 137.0(8)
C13A N3A C17A 108.7(9)
C12 N4A C18A 134.3(12)
C14A N4A C12 111.6(10)
C14A N4A C18A 107.8(10)
N1 C1 Ru1 126.6(6)
N2 C1 Ru1 135.4(6)
N2 C1 N1 97.9(9)
N1A C1 Ru1 129.2(6)
N1A C1 N2A 105.3(9)
N2A C1 Ru1 124.8(7)
N3 C12 Ru1 133.4(4)
N4 C12 Ru1 124.2(6)
N4 C12 N3 102.3(7)
N3A C12 Ru1 133.4(4)
N3A C12 N4A 100.5(7)
N4A C12 Ru1 126.1(6)
O5 C23 Ru1 178.0(4)
O6 C24 H24A 110.5
O6 C24 H24B 110.5
O6 C24 H24C 111.2
O6 C24 H24D 111.2
O6 C24 C26A 102.6(5)
O6 C24 C26 106.0(4)
H24A C24 H24B 108.7
H24C C24 H24D 109.2
C26A C24 H24C 111.2
C26A C24 H24D 111.2
C26 C24 H24A 110.5
C26 C24 H24B 110.5
O6 C25 H25A 110.7
O6 C25 H25B 110.7
O6 C25 C27 105.4(4)
H25A C25 H25B 108.8
C27 C25 H25A 110.7
C27 C25 H25B 110.7
C25 C27 H27A 109.8
C25 C27 H27B 109.8
C25 C27 H27C 110.6
C25 C27 H27D 110.6
H27A C27 H27B 108.3
H27C C27 H27D 108.8
C26A C27 C25 105.5(6)
C26A C27 H27C 110.6
C26A C27 H27D 110.6
C26 C27 C25 109.2(4)
C26 C27 H27A 109.8
C26 C27 H27B 109.8
O1 C2 N1 115.6(10)
C3 C2 O1 139.0(12)
C3 C2 N1 105.4(10)
O2 C3 N2 114.1(11)
C2 C3 O2 139.1(12)
C2 C3 N2 106.8(9)
O1 C4 H4A 110.0
O1 C4 H4B 110.0
O1 C4 C6 108.3(11)
H4A C4 H4B 108.4
C6 C4 H4A 110.0
C6 C4 H4B 110.0
O2 C5 H5A 109.8
O2 C5 H5B 109.8
O2 C5 C7 109.3(11)
H5A C5 H5B 108.3
C7 C5 H5A 109.8
C7 C5 H5B 109.8
N1 C6 C4 99.0(10)
N1 C6 C9 107.3(13)
C4 C6 C9 113.7(13)
C8 C6 N1 112.0(13)
C8 C6 C4 110.9(14)
C8 C6 C9 113.0(14)
N2 C7 C5 98.1(10)
N2 C7 C10 107.8(11)
C5 C7 C10 114.4(10)
C11 C7 N2 110.1(12)
C11 C7 C5 111.1(12)
C11 C7 C10 114.2(13)
C6 C8 H8A 109.5
C6 C8 H8B 109.5
C6 C8 H8C 109.5
H8A C8 H8B 109.5
H8A C8 H8C 109.5
H8B C8 H8C 109.5
C6 C9 H9A 109.5
C6 C9 H9B 109.5
C6 C9 H9C 109.5
H9A C9 H9B 109.5
H9A C9 H9C 109.5
H9B C9 H9C 109.5
C7 C10 H10A 109.5
C7 C10 H10B 109.5
C7 C10 H10C 109.5
H10A C10 H10B 109.5
H10A C10 H10C 109.5
H10B C10 H10C 109.5
C7 C11 H11A 109.5
C7 C11 H11B 109.5
C7 C11 H11C 109.5
H11A C11 H11B 109.5
H11A C11 H11C 109.5
H11B C11 H11C 109.5
O3 C13 N3 112.6(10)
C14 C13 O3 141.5(11)
C14 C13 N3 105.7(9)
N4 C14 O4 113.4(13)
C13 C14 O4 138.8(13)
C13 C14 N4 106.0(9)
O3 C15 H15A 109.9
O3 C15 H15B 109.9
O3 C15 C17 108.8(9)
H15A C15 H15B 108.3
C17 C15 H15A 109.9
C17 C15 H15B 109.9
O4 C16 H16A 110.3
O4 C16 H16B 110.3
O4 C16 C18 106.9(12)
H16A C16 H16B 108.6
C18 C16 H16A 110.3
C18 C16 H16B 110.3
N3 C17 C15 96.7(8)
N3 C17 C19 112.4(15)
N3 C17 C20 109.3(17)
C19 C17 C15 109.5(11)
C19 C17 C20 113.1(10)
C20 C17 C15 114.8(11)
N4 C18 C16 97.3(10)
N4 C18 C21 110.0(12)
N4 C18 C22 107.7(14)
C21 C18 C16 114.7(14)
C21 C18 C22 111.9(15)
C22 C18 C16 114.1(14)
C17 C19 H19A 109.5
C17 C19 H19B 109.5
C17 C19 H19C 109.5
H19A C19 H19B 109.5
H19A C19 H19C 109.5
H19B C19 H19C 109.5
C17 C20 H20A 109.5
C17 C20 H20B 109.5
C17 C20 H20C 109.5
H20A C20 H20B 109.5
H20A C20 H20C 109.5
H20B C20 H20C 109.5
C18 C21 H21A 109.5
C18 C21 H21B 109.5
C18 C21 H21C 109.5
H21A C21 H21B 109.5
H21A C21 H21C 109.5
H21B C21 H21C 109.5
C18 C22 H22A 109.5
C18 C22 H22B 109.5
C18 C22 H22C 109.5
H22A C22 H22B 109.5
H22A C22 H22C 109.5
H22B C22 H22C 109.5
O1A C2A N1A 109.3(11)
C3A C2A O1A 143.5(12)
C3A C2A N1A 107.0(11)
O2A C3A N2A 111.5(12)
C2A C3A O2A 139.9(14)
C2A C3A N2A 108.5(10)
O1A C4A H4AA 111.2
O1A C4A H4AB 111.2
O1A C4A C6A 102.7(10)
H4AA C4A H4AB 109.1
C6A C4A H4AA 111.2
C6A C4A H4AB 111.2
O2A C5A H5AA 109.5
O2A C5A H5AB 109.5
O2A C5A C7A 110.7(10)
H5AA C5A H5AB 108.1
C7A C5A H5AA 109.5
C7A C5A H5AB 109.5
N1A C6A C4A 97.8(9)
N1A C6A C8A 115.5(11)
N1A C6A C9A 107.9(12)
C4A C6A C9A 112.8(11)
C8A C6A C4A 109.9(10)
C8A C6A C9A 112.3(12)
N2A C7A C5A 98.9(10)
N2A C7A C10A 111.9(12)
N2A C7A C11A 111.9(12)
C5A C7A C10A 110.4(11)
C11A C7A C5A 112.6(13)
C11A C7A C10A 110.6(13)
C6A C8A H8AA 109.5
C6A C8A H8AB 109.5
C6A C8A H8AC 109.5
H8AA C8A H8AB 109.5
H8AA C8A H8AC 109.5
H8AB C8A H8AC 109.5
C6A C9A H9AA 109.5
C6A C9A H9AB 109.5
C6A C9A H9AC 109.5
H9AA C9A H9AB 109.5
H9AA C9A H9AC 109.5
H9AB C9A H9AC 109.5
C7A C10A H10D 109.5
C7A C10A H10E 109.5
C7A C10A H10F 109.5
H10D C10A H10E 109.5
H10D C10A H10F 109.5
H10E C10A H10F 109.5
C7A C11A H11D 109.5
C7A C11A H11E 109.5
C7A C11A H11F 109.5
H11D C11A H11E 109.5
H11D C11A H11F 109.5
H11E C11A H11F 109.5
O3A C13A N3A 114.7(9)
C14A C13A O3A 139.3(9)
C14A C13A N3A 106.0(8)
O4A C14A N4A 111.2(11)
C13A C14A O4A 141.6(12)
C13A C14A N4A 106.8(8)
O3A C15A H15C 109.6
O3A C15A H15D 109.6
O3A C15A C17A 110.3(9)
H15C C15A H15D 108.1
C17A C15A H15C 109.6
C17A C15A H15D 109.6
O4A C16A H16C 110.7
O4A C16A H16D 110.7
O4A C16A C18A 105.3(12)
H16C C16A H16D 108.8
C18A C16A H16C 110.7
C18A C16A H16D 110.7
N3A C17A C15A 98.2(8)
N3A C17A C19A 110.6(18)
N3A C17A C20A 112.2(15)
C19A C17A C15A 112.4(12)
C19A C17A C20A 113.1(12)
C20A C17A C15A 109.4(10)
N4A C18A C16A 99.1(12)
N4A C18A C21A 112.9(13)
N4A C18A C22A 108.3(13)
C21A C18A C16A 109.3(14)
C21A C18A C22A 114.9(15)
C22A C18A C16A 111.1(14)
C17A C19A H19D 109.5
C17A C19A H19E 109.5
C17A C19A H19F 109.5
H19D C19A H19E 109.5
H19D C19A H19F 109.5
H19E C19A H19F 109.5
C17A C20A H20D 109.5
C17A C20A H20E 109.5
C17A C20A H20F 109.5
H20D C20A H20E 109.5
H20D C20A H20F 109.5
H20E C20A H20F 109.5
C18A C21A H21D 109.5
C18A C21A H21E 109.5
C18A C21A H21F 109.5
H21D C21A H21E 109.5
H21D C21A H21F 109.5
H21E C21A H21F 109.5
C18A C22A H22D 109.5
C18A C22A H22E 109.5
C18A C22A H22F 109.5
H22D C22A H22E 109.5
H22D C22A H22F 109.5
H22E C22A H22F 109.5
C24 C26A H26A 111.1
C24 C26A H26B 111.1
C27 C26A C24 103.1(6)
C27 C26A H26A 111.1
C27 C26A H26B 111.1
H26A C26A H26B 109.1
C24 C26 H26C 111.5
C24 C26 H26D 111.5
C27 C26 C24 101.5(5)
C27 C26 H26C 111.5
C27 C26 H26D 111.5
H26C C26 H26D 109.3
C37 C36 C41 115.8(3)
C37 C36 B1 122.6(3)
C41 C36 B1 121.5(3)
C36 C37 H37 119.0
C38 C37 C36 121.9(3)
C38 C37 H37 119.0
C37 C38 C42 122.6(3)
C37 C38 C42A 113.9(5)
C39 C38 C37 121.0(3)
C39 C38 C42 115.9(4)
C39 C38 C42A 123.6(5)
C38 C39 H39 121.1
C40 C39 C38 117.9(3)
C40 C39 H39 121.1
C39 C40 C43 118.0(3)
C41 C40 C39 121.1(3)
C41 C40 C43 120.8(3)
C36 C41 H41 118.9
C40 C41 C36 122.3(3)
C40 C41 H41 118.9
F1 C43 C40 111.4(3)
F2 C43 F1 105.7(3)
F2 C43 F3 106.3(3)
F2 C43 C40 113.5(3)
F3 C43 F1 105.9(3)
F3 C43 C40 113.4(3)
C29 C28 B1 121.3(3)
C33 C28 C29 115.7(4)
C33 C28 B1 122.5(4)
C28 C29 H29 118.9
C30 C29 C28 122.2(4)
C30 C29 H29 118.9
C29 C30 C34 121.8(4)
C31 C30 C29 120.1(4)
C31 C30 C34 118.0(4)
C30 C31 H31 120.6
C32 C31 C30 118.7(4)
C32 C31 H31 120.6
C31 C32 C33 120.9(5)
C31 C32 C35 119.5(4)
C33 C32 C35 119.6(5)
C28 C33 H33 118.9
C32 C33 C28 122.3(6)
C32 C33 H33 118.9
F13 C34 F14 108.4(6)
F13 C34 F15 104.2(5)
F13 C34 C30 111.7(5)
F14 C34 F15 104.4(5)
F14 C34 C30 114.6(4)
F15 C34 C30 112.8(5)
F16 C35 F18 107.9(6)
F16 C35 C32 113.6(4)
F17 C35 F16 106.1(8)
F17 C35 F18 104.4(6)
F17 C35 C32 112.9(5)
F18 C35 C32 111.3(6)
F4 C42 F5 106.2(6)
F4 C42 F6 105.5(7)
F4 C42 C38 111.6(7)
F5 C42 F6 105.3(6)
F5 C42 C38 116.0(5)
F6 C42 C38 111.4(4)
C45 C44 C49 115.6(4)
C45 C44 B1 121.3(3)
C49 C44 B1 122.8(3)
C44 C45 H45 118.6
C46 C45 C44 122.7(4)
C46 C45 H45 118.6
C45 C46 C50 117.5(5)
C47 C46 C45 120.7(4)
C47 C46 C50 121.7(5)
C46 C47 H47 120.9
C46 C47 C48 118.2(4)
C48 C47 H47 120.9
C47 C48 C51 121.2(4)
C49 C48 C47 120.4(4)
C49 C48 C51 118.5(4)
C44 C49 H49 118.8
C48 C49 C44 122.3(4)
C48 C49 H49 118.8
F10 C50 C46 113.5(7)
F11 C50 F10 103.8(6)
F11 C50 C46 113.2(5)
F12 C50 F10 104.5(6)
F12 C50 F11 106.8(7)
F12 C50 C46 114.1(5)
F7 C51 F9 106.2(5)
F7 C51 C48 112.4(4)
F8 C51 F7 106.3(6)
F8 C51 F9 106.3(4)
F8 C51 C48 111.7(4)
F9 C51 C48 113.3(5)
C53 C52 B1 121.5(4)
C57 C52 C53 115.4(4)
C57 C52 B1 123.0(4)
C52 C53 H53 118.6
C54 C53 C52 122.7(5)
C54 C53 H53 118.6
C53 C54 C58 119.9(5)
C55 C54 C53 120.5(4)
C55 C54 C58 119.6(5)
C54 C55 H55 120.6
C54 C55 C56 118.7(4)
C56 C55 H55 120.6
C55 C56 C59 123.5(4)
C57 C56 C55 120.6(5)
C57 C56 C59 115.4(5)
C52 C57 H57 119.0
C56 C57 C52 122.0(5)
C56 C57 H57 119.0
F19 C58 F20 106.1(8)
F19 C58 F21 106.4(5)
F19 C58 C54 114.9(5)
F20 C58 F21 107.3(6)
F20 C58 C54 110.8(5)
F21 C58 C54 110.8(6)
F22 C59 F23 105.0(4)
F22 C59 C56 113.9(4)
F23 C59 C56 114.0(5)
F24 C59 F22 107.9(4)
F24 C59 F23 106.3(4)
F24 C59 C56 109.3(4)
C29A C28A C33A 120.0
C29A C28A B1 113.5(5)
C33A C28A B1 125.4(5)
C28A C29A H29A 120.0
C30A C29A C28A 120.0
C30A C29A H29A 120.0
C29A C30A C34A 119.2(3)
C31A C30A C29A 120.0
C31A C30A C34A 120.7(3)
C30A C31A H31A 120.0
C30A C31A C32A 120.0
C32A C31A H31A 120.0
C31A C32A C33A 120.0
C31A C32A C35A 123.2(6)
C33A C32A C35A 116.7(6)
C28A C33A H33A 120.0
C32A C33A C28A 120.0
C32A C33A H33A 120.0
F13A C34A F14A 104.1(4)
F13A C34A F15A 104.9(4)
F13A C34A C30A 115.5(6)
F14A C34A C30A 112.9(6)
F15A C34A F14A 104.8(5)
F15A C34A C30A 113.6(6)
F16A C35A F18A 106.4(5)
F16A C35A C32A 113.0(12)
F17A C35A F16A 106.8(5)
F17A C35A F18A 106.7(5)
F17A C35A C32A 112.9(9)
F18A C35A C32A 110.5(11)
F4A C42A F6A 106.3(5)
F4A C42A C38 113.5(10)
F5A C42A F4A 106.4(5)
F5A C42A F6A 106.6(5)
F5A C42A C38 101.9(8)
F6A C42A C38 121.0(8)
C49A C44A C45A 120.0
C49A C44A B1 113.1(6)
C45A C44A B1 125.5(5)
C44A C49A H49A 120.0
C44A C49A C48A 120.0
C48A C49A H49A 120.0
C49A C48A C51A 121.3(7)
C47A C48A C49A 120.0
C47A C48A C51A 118.7(7)
C48A C47A H47A 120.0
C48A C47A C46A 120.0
C46A C47A H47A 120.0
C47A C46A C45A 120.0
C47A C46A C50A 116.9(8)
C45A C46A C50A 123.0(8)
C44A C45A H45A 120.0
C46A C45A C44A 120.0
C46A C45A H45A 120.0
F10A C50A C46A 104.1(13)
F11A C50A F10A 106.3(5)
F11A C50A C46A 114.4(10)
F12A C50A F10A 107.0(5)
F12A C50A F11A 106.9(5)
F12A C50A C46A 117.4(11)
F7A C51A C48A 110.1(9)
F8A C51A F7A 106.3(5)
F8A C51A F9A 106.8(5)
F8A C51A C48A 114.1(10)
F9A C51A F7A 106.6(5)
F9A C51A C48A 112.4(11)
C53A C52A B1 117.0(10)
C57A C52A C53A 116.0(13)
C57A C52A B1 125.0(11)
C52A C53A H53A 119.7
C54A C53A C52A 120.7(15)
C54A C53A H53A 119.7
C53A C54A C58A 114.1(12)
C55A C54A C53A 121.5(13)
C55A C54A C58A 124.0(12)
C54A C55A H55A 120.1
C54A C55A C56A 119.8(13)
C56A C55A H55A 120.1
C55A C56A C59A 124.2(12)
C57A C56A C55A 117.8(12)
C57A C56A C59A 117.9(10)
C52A C57A H57A 118.0
C56A C57A C52A 124.1(14)
C56A C57A H57A 118.0
F19A C58A F20A 106.8(6)
F19A C58A C54A 113.0(16)
F20A C58A C54A 111.8(13)
F21A C58A F19A 107.0(6)
F21A C58A F20A 106.8(5)
F21A C58A C54A 111.1(12)
F22A C59A C56A 115.3(7)
F23A C59A F22A 105.0(5)
F23A C59A C56A 115.6(7)
F24A C59A F22A 105.8(5)
F24A C59A F23A 106.0(5)
F24A C59A C56A 108.2(9)
C36 B1 C44 112.3(2)
C36 B1 C52 100.6(2)
C36 B1 C28A 124.1(4)
C36 B1 C44A 122.5(4)
C36 B1 C52A 97.4(5)
C28 B1 C36 113.6(3)
C28 B1 C44 105.1(3)
C28 B1 C52 113.6(3)
C44 B1 C52 111.7(3)
C28A B1 C44A 97.2(6)
C28A B1 C52A 107.5(6)
C52A B1 C44A 106.6(6)

loop_
_geom_bond_atom_site_label_1
_geom_bond_atom_site_label_2
_geom_bond_distance
Ru1 O6 2.197(2)
Ru1 C1 2.093(3)
Ru1 C12 2.098(3)
Ru1 C23 1.795(4)
O5 C23 1.160(5)
O6 C24 1.436(5)
O6 C25 1.443(5)
O1 C2 1.362(12)
O1 C4 1.487(14)
O2 C3 1.365(12)
O2 C5 1.428(16)
O3 C13 1.355(12)
O3 C15 1.399(14)
O4 C14 1.377(12)
O4 C16 1.454(13)
O1A C2A 1.360(13)
O1A C4A 1.505(14)
O2A C3A 1.363(12)
O2A C5A 1.412(16)
O3A C13A 1.351(11)
O3A C15A 1.391(14)
O4A C14A 1.360(13)
O4A C16A 1.443(14)
N1 C1 1.377(10)
N1 C2 1.390(11)
N1 C6 1.501(11)
N2 C1 1.369(9)
N2 C3 1.377(12)
N2 C7 1.483(12)
N3 C12 1.352(9)
N3 C13 1.390(11)
N3 C17 1.496(11)
N4 C12 1.339(13)
N4 C14 1.369(13)
N4 C18 1.477(11)
N1A C1 1.344(11)
N1A C2A 1.393(11)
N1A C6A 1.485(11)
N2A C1 1.371(10)
N2A C3A 1.381(13)
N2A C7A 1.468(12)
N3A C12 1.344(8)
N3A C13A 1.385(11)
N3A C17A 1.492(11)
N4A C12 1.406(12)
N4A C14A 1.383(12)
N4A C18A 1.477(12)
C24 H24A 0.9700
C24 H24B 0.9700
C24 H24C 0.9700
C24 H24D 0.9700
C24 C26A 1.566(11)
C24 C26 1.548(8)
C25 H25A 0.9700
C25 H25B 0.9700
C25 C27 1.499(6)
C27 H27A 0.9700
C27 H27B 0.9700
C27 H27C 0.9700
C27 H27D 0.9700
C27 C26A 1.381(11)
C27 C26 1.435(8)
C2 C3 1.303(13)
C4 H4A 0.9700
C4 H4B 0.9700
C4 C6 1.537(13)
C5 H5A 0.9700
C5 H5B 0.9700
C5 C7 1.543(15)
C6 C8 1.497(13)
C6 C9 1.570(14)
C7 C10 1.550(13)
C7 C11 1.482(13)
C8 H8A 0.9600
C8 H8B 0.9600
C8 H8C 0.9600
C9 H9A 0.9600
C9 H9B 0.9600
C9 H9C 0.9600
C10 H10A 0.9600
C10 H10B 0.9600
C10 H10C 0.9600
C11 H11A 0.9600
C11 H11B 0.9600
C11 H11C 0.9600
C13 C14 1.339(12)
C15 H15A 0.9700
C15 H15B 0.9700
C15 C17 1.564(12)
C16 H16A 0.9700
C16 H16B 0.9700
C16 C18 1.539(15)
C17 C19 1.506(13)
C17 C20 1.514(14)
C18 C21 1.514(12)
C18 C22 1.531(15)
C19 H19A 0.9600
C19 H19B 0.9600
C19 H19C 0.9600
C20 H20A 0.9600
C20 H20B 0.9600
C20 H20C 0.9600
C21 H21A 0.9600
C21 H21B 0.9600
C21 H21C 0.9600
C22 H22A 0.9600
C22 H22B 0.9600
C22 H22C 0.9600
C2A C3A 1.310(14)
C4A H4AA 0.9700
C4A H4AB 0.9700
C4A C6A 1.550(13)
C5A H5AA 0.9700
C5A H5AB 0.9700
C5A C7A 1.534(15)
C6A C8A 1.502(11)
C6A C9A 1.573(12)
C7A C10A 1.549(14)
C7A C11A 1.477(13)
C8A H8AA 0.9600
C8A H8AB 0.9600
C8A H8AC 0.9600
C9A H9AA 0.9600
C9A H9AB 0.9600
C9A H9AC 0.9600
C10A H10D 0.9600
C10A H10E 0.9600
C10A H10F 0.9600
C11A H11D 0.9600
C11A H11E 0.9600
C11A H11F 0.9600
C13A C14A 1.332(12)
C15A H15C 0.9700
C15A H15D 0.9700
C15A C17A 1.572(12)
C16A H16C 0.9700
C16A H16D 0.9700
C16A C18A 1.550(15)
C17A C19A 1.513(13)
C17A C20A 1.513(14)
C18A C21A 1.506(13)
C18A C22A 1.533(15)
C19A H19D 0.9600
C19A H19E 0.9600
C19A H19F 0.9600
C20A H20D 0.9600
C20A H20E 0.9600
C20A H20F 0.9600
C21A H21D 0.9600
C21A H21E 0.9600
C21A H21F 0.9600
C22A H22D 0.9600
C22A H22E 0.9600
C22A H22F 0.9600
C26A H26A 0.9700
C26A H26B 0.9700
C26 H26C 0.9700
C26 H26D 0.9700
F1 C43 1.339(4)
F2 C43 1.331(4)
F3 C43 1.332(3)
F4 C42 1.308(9)
F5 C42 1.331(9)
F6 C42 1.340(7)
F7 C51 1.333(6)
F8 C51 1.331(7)
F9 C51 1.334(6)
F10 C50 1.348(8)
F11 C50 1.341(8)
F12 C50 1.334(9)
F13 C34 1.298(7)
F14 C34 1.316(6)
F15 C34 1.332(7)
F16 C35 1.294(7)
F17 C35 1.277(8)
F18 C35 1.315(8)
F19 C58 1.305(9)
F20 C58 1.320(8)
F21 C58 1.329(8)
F22 C59 1.319(4)
F23 C59 1.346(4)
F24 C59 1.319(4)
F4A C42A 1.339(5)
F5A C42A 1.337(5)
F6A C42A 1.340(5)
F7A C51A 1.342(5)
F8A C51A 1.339(5)
F9A C51A 1.339(5)
F10A C50A 1.342(5)
F11A C50A 1.340(5)
F12A C50A 1.337(5)
F13A C34A 1.344(5)
F14A C34A 1.354(5)
F15A C34A 1.347(5)
F16A C35A 1.340(5)
F17A C35A 1.334(5)
F18A C35A 1.342(5)
F19A C58A 1.337(5)
F20A C58A 1.338(5)
F21A C58A 1.336(5)
F22A C59A 1.349(5)
F23A C59A 1.348(5)
F24A C59A 1.344(5)
C36 C37 1.396(4)
C36 C41 1.396(4)
C36 B1 1.628(4)
C37 H37 0.9300
C37 C38 1.384(5)
C38 C39 1.383(5)
C38 C42 1.506(6)
C38 C42A 1.532(10)
C39 H39 0.9300
C39 C40 1.378(5)
C40 C41 1.377(5)
C40 C43 1.496(4)
C41 H41 0.9300
C28 C29 1.399(6)
C28 C33 1.396(8)
C28 B1 1.607(5)
C29 H29 0.9300
C29 C30 1.393(5)
C30 C31 1.384(6)
C30 C34 1.493(6)
C31 H31 0.9300
C31 C32 1.373(7)
C32 C33 1.382(7)
C32 C35 1.508(7)
C33 H33 0.9300
C44 C45 1.388(6)
C44 C49 1.401(5)
C44 B1 1.635(5)
C45 H45 0.9300
C45 C46 1.386(6)
C46 C47 1.378(6)
C46 C50 1.471(8)
C47 H47 0.9300
C47 C48 1.390(6)
C48 C49 1.389(5)
C48 C51 1.500(6)
C49 H49 0.9300
C52 C53 1.407(6)
C52 C57 1.400(7)
C52 B1 1.654(5)
C53 H53 0.9300
C53 C54 1.377(6)
C54 C55 1.376(7)
C54 C58 1.520(8)
C55 H55 0.9300
C55 C56 1.387(7)
C56 C57 1.387(7)
C56 C59 1.511(7)
C57 H57 0.9300
C28A C29A 1.3900
C28A C33A 1.3900
C28A B1 1.670(7)
C29A H29A 0.9300
C29A C30A 1.3900
C30A C31A 1.3900
C30A C34A 1.519(4)
C31A H31A 0.9300
C31A C32A 1.3900
C32A C33A 1.3900
C32A C35A 1.496(10)
C33A H33A 0.9300
C44A C49A 1.3900
C44A C45A 1.3900
C44A B1 1.733(7)
C49A H49A 0.9300
C49A C48A 1.3900
C48A C47A 1.3900
C48A C51A 1.495(10)
C47A H47A 0.9300
C47A C46A 1.3900
C46A C45A 1.3900
C46A C50A 1.477(12)
C45A H45A 0.9300
C52A C53A 1.429(16)
C52A C57A 1.409(15)
C52A B1 1.703(12)
C53A H53A 0.9300
C53A C54A 1.399(16)
C54A C55A 1.390(17)
C54A C58A 1.534(15)
C55A H55A 0.9300
C55A C56A 1.415(16)
C56A C57A 1.404(16)
C56A C59A 1.525(10)
C57A H57A 0.9300
